data_7715020
loop_
_publ_author_name
'Bonnenfant, Chlo&#xeb;'
'Vadra, Nahir'
'Rouzi&#xe8;res, Mathieu'
'Cl&#xe9;rac, Rodolphe'
'Cukiernik, Fabio D.'
'Albor&#xe9;s, Pablo'

_publ_section_title
;
 Alkyl chain length influence of the functionalized diethanolamine ligand
 on the slow relaxation of the magnetization in {CoIII3DyIII3} complexes.
;
_journal_issue 6
_journal_name_full 'Dalton transactions (Cambridge, England : 2003)'
_journal_page_first 2815
_journal_page_last 2825
_journal_paper_doi 10.1039/d3dt03656a
_journal_volume 53
_journal_year 2024
_chemical_formula_sum 'C65 H134 Co3 Dy3 N4 O29'
_chemical_formula_weight 2100.04
_space_group_crystal_system monoclinic
_space_group_IT_number 14
_space_group_name_Hall '-P 2ybc'
_space_group_name_H-M_alt 'P 1 21/c 1'
_atom_sites_solution_hydrogens mixed
_audit_creation_method SHELXL-2014/7
_audit_update_record
;
2022-12-07 deposited with the CCDC.	2024-01-04 downloaded from the CCDC.
;
_cell_angle_alpha 90
_cell_angle_beta 93.943(6)
_cell_angle_gamma 90
_cell_formula_units_Z 4
_cell_length_a 25.5185(18)
_cell_length_b 19.1773(11)
_cell_length_c 18.9054(11)
_cell_measurement_reflns_used 4666
_cell_measurement_temperature 293(2)
_cell_measurement_theta_max 22.9620
_cell_measurement_theta_min 3.7000
_cell_volume 9229.9(10)
_computing_cell_refinement 'CrysAlisPro 1.171.38.43 (Rigaku OD, 2015)'
_computing_data_collection 'CrysAlisPro 1.171.38.43 (Rigaku OD, 2015)'
_computing_data_reduction 'CrysAlisPro 1.171.38.43 (Rigaku OD, 2015)'
_computing_structure_refinement 'SHELXL-2014/7 (Sheldrick, 2014)'
_diffrn_ambient_temperature 298(2)
_diffrn_detector_area_resol_mean 16.1158
_diffrn_measured_fraction_theta_full 0.996
_diffrn_measured_fraction_theta_max 0.976
_diffrn_measurement_device 'four-circle diffractometer'
_diffrn_measurement_device_type 'Xcalibur, Eos, Gemini'
_diffrn_measurement_method '\w scans'
_diffrn_radiation_type MoK\a
_diffrn_radiation_wavelength 0.71073
_diffrn_reflns_av_R_equivalents 0.1111
_diffrn_reflns_av_unetI/netI 0.1860
_diffrn_reflns_Laue_measured_fraction_full 0.996
_diffrn_reflns_Laue_measured_fraction_max 0.976
_diffrn_reflns_limit_h_max 30
_diffrn_reflns_limit_h_min -32
_diffrn_reflns_limit_k_max 24
_diffrn_reflns_limit_k_min -17
_diffrn_reflns_limit_l_max 23
_diffrn_reflns_limit_l_min -24
_diffrn_reflns_number 41144
_diffrn_reflns_point_group_measured_fraction_full 0.996
_diffrn_reflns_point_group_measured_fraction_max 0.976
_diffrn_reflns_theta_full 25.242
_diffrn_reflns_theta_max 27.000
_diffrn_reflns_theta_min 3.695
_diffrn_source 'fine-focus sealed X-ray tube'
_diffrn_source_type 'Enhance (Mo) X-ray Source'
_exptl_absorpt_coefficient_mu 2.994
_exptl_absorpt_correction_T_max 1.00000
_exptl_absorpt_correction_T_min 0.53447
_exptl_absorpt_correction_type multi-scan
_exptl_absorpt_process_details
;
CrysAlisPro 1.171.38.43 (Rigaku Oxford Diffraction, 2015)
Empirical absorption correction using spherical harmonics,
 implemented in SCALE3 ABSPACK scaling algorithm.
;
_exptl_crystal_colour violet
_exptl_crystal_density_diffrn 1.511
_exptl_crystal_description rod
_exptl_crystal_F_000 4252
_exptl_crystal_preparation 'Magnetic properties'
_exptl_crystal_recrystallization_method 'Re-crystallisation from solvent: acetonitrile'
_exptl_crystal_size_max 0.49
_exptl_crystal_size_mid 0.14
_exptl_crystal_size_min 0.09
_refine_diff_density_max 5.356
_refine_diff_density_min -4.911
_refine_diff_density_rms 0.304
_refine_ls_extinction_method none
_refine_ls_goodness_of_fit_ref 1.090
_refine_ls_hydrogen_treatment constr
_refine_ls_matrix_type full
_refine_ls_number_parameters 1037
_refine_ls_number_reflns 19693
_refine_ls_number_restraints 1834
_refine_ls_restrained_S_all 1.059
_refine_ls_R_factor_all 0.2785
_refine_ls_R_factor_gt 0.1788
_refine_ls_shift/su_max 0.000
_refine_ls_shift/su_mean 0.000
_refine_ls_structure_factor_coef Fsqd
_refine_ls_weighting_details 'w=1/[\s^2^(Fo^2^)+1274.4493P] where P=(Fo^2^+2Fc^2^)/3'
_refine_ls_weighting_scheme calc
_refine_ls_wR_factor_gt 0.3750
_refine_ls_wR_factor_ref 0.4413
_reflns_Friedel_coverage 0.000
_reflns_number_gt 9691
_reflns_number_total 19693
_reflns_threshold_expression 'I > 2\s(I)'
_cod_data_source_file d3dt03656a2.cif
_cod_data_source_block 3
_cod_depositor_comments 'Adding full bibliography for 7715018--7715021.cif.'
_cod_original_sg_symbol_H-M 'P 21/c'
_cod_database_code 7715020
_shelx_shelxl_version_number 2014/7
_shelx_space_group_comment
;
The symmetry employed for this shelxl refinement is uniquely defined
by the following loop, which should always be used as a source of
symmetry information in preference to the above space-group names.
They are only intended as comments.
;

loop_
_space_group_symop_operation_xyz
'x, y, z'
'-x, y+1/2, -z+1/2'
'-x, -y, -z'
'x, -y-1/2, z-1/2'

loop_
_atom_site_label
_atom_site_type_symbol
_atom_site_fract_x
_atom_site_fract_y
_atom_site_fract_z
_atom_site_U_iso_or_equiv
_atom_site_adp_type
_atom_site_occupancy
_atom_site_site_symmetry_order
_atom_site_calc_flag
_atom_site_refinement_flags_posn
_atom_site_refinement_flags_adp
_atom_site_refinement_flags_occupancy
_atom_site_disorder_assembly
_atom_site_disorder_group
C1A C 0.134(3) 1.119(3) 1.058(4) 0.065(15) Uiso 0.5 1 d D . P A 1
H1A1 H 0.1211 1.0742 1.0723 0.078 Uiso 0.5 1 calc R U P A 1
H1A2 H 0.1649 1.1312 1.0879 0.078 Uiso 0.5 1 calc R U P A 1
C2A C 0.095(3) 1.171(4) 1.062(3) 0.054(13) Uiso 0.5 1 d D . P A 1
H2A1 H 0.0932 1.1838 1.1108 0.064 Uiso 0.5 1 calc R U P A 1
H2A2 H 0.0614 1.1502 1.0458 0.064 Uiso 0.5 1 calc R U P A 1
C3A C 0.140(4) 1.277(6) 1.065(4) 0.10(2) Uiso 0.5 1 d D . P A 1
H3A1 H 0.1568 1.2511 1.1040 0.122 Uiso 0.5 1 calc R U P A 1
H3A2 H 0.1210 1.3163 1.0847 0.122 Uiso 0.5 1 calc R U P A 1
C4A C 0.180(2) 1.303(3) 1.015(3) 0.038(10) Uiso 0.5 1 d D . P A 1
H4A1 H 0.1629 1.3348 0.9799 0.045 Uiso 0.5 1 calc R U P A 1
H4A2 H 0.2076 1.3287 1.0411 0.045 Uiso 0.5 1 calc R U P A 1
C1B C 0.119(3) 1.110(3) 1.037(4) 0.065(15) Uiso 0.5 1 d D . P A 2
H1B1 H 0.1045 1.0628 1.0373 0.078 Uiso 0.5 1 calc R U P A 2
H1B2 H 0.1430 1.1142 1.0786 0.078 Uiso 0.5 1 calc R U P A 2
C2B C 0.077(2) 1.156(4) 1.045(3) 0.054(13) Uiso 0.5 1 d D . P A 2
H2B1 H 0.0673 1.1575 1.0933 0.064 Uiso 0.5 1 calc R U P A 2
H2B2 H 0.0467 1.1438 1.0137 0.064 Uiso 0.5 1 calc R U P A 2
C3B C 0.144(3) 1.255(7) 1.077(4) 0.10(2) Uiso 0.5 1 d D . P A 2
H3B1 H 0.1573 1.2149 1.1038 0.122 Uiso 0.5 1 calc R U P A 2
H3B2 H 0.1291 1.2877 1.1088 0.122 Uiso 0.5 1 calc R U P A 2
C4B C 0.187(2) 1.289(3) 1.037(3) 0.038(10) Uiso 0.5 1 d D . P A 2
H4B1 H 0.1752 1.3336 1.0181 0.045 Uiso 0.5 1 calc R U P A 2
H4B2 H 0.2178 1.2968 1.0693 0.045 Uiso 0.5 1 calc R U P A 2
C5A C 0.333(3) 1.309(3) 1.024(3) 0.056(14) Uiso 0.5 1 d D . P B 1
H5A1 H 0.3286 1.3518 0.9983 0.067 Uiso 0.5 1 calc R U P B 1
H5A2 H 0.3089 1.3089 1.0616 0.067 Uiso 0.5 1 calc R U P B 1
C6A C 0.384(3) 1.307(5) 1.056(5) 0.10(2) Uiso 0.5 1 d D . P B 1
H6A1 H 0.3829 1.2927 1.1052 0.122 Uiso 0.5 1 calc R U P B 1
H6A2 H 0.3984 1.3544 1.0564 0.122 Uiso 0.5 1 calc R U P B 1
C7A C 0.423(4) 1.190(3) 1.071(4) 0.081(19) Uiso 0.5 1 d D . P B 1
H7A1 H 0.4598 1.1784 1.0813 0.097 Uiso 0.5 1 calc R U P B 1
H7A2 H 0.4097 1.2053 1.1154 0.097 Uiso 0.5 1 calc R U P B 1
C8A C 0.395(3) 1.124(4) 1.049(3) 0.074(18) Uiso 0.5 1 d D . P B 1
H8A1 H 0.4182 1.0847 1.0548 0.089 Uiso 0.5 1 calc R U P B 1
H8A2 H 0.3653 1.1167 1.0783 0.089 Uiso 0.5 1 calc R U P B 1
C5B C 0.329(3) 1.284(4) 1.045(3) 0.056(14) Uiso 0.5 1 d D . P B 2
H5B1 H 0.3282 1.3342 1.0411 0.067 Uiso 0.5 1 calc R U P B 2
H5B2 H 0.3024 1.2695 1.0764 0.067 Uiso 0.5 1 calc R U P B 2
C6B C 0.378(3) 1.262(6) 1.072(4) 0.10(2) Uiso 0.5 1 d D . P B 2
H6B1 H 0.3749 1.2159 1.0931 0.122 Uiso 0.5 1 calc R U P B 2
H6B2 H 0.3904 1.2933 1.1104 0.122 Uiso 0.5 1 calc R U P B 2
C7B C 0.449(3) 1.188(3) 1.053(5) 0.081(19) Uiso 0.5 1 d D . P B 2
H7B1 H 0.4833 1.1811 1.0346 0.097 Uiso 0.5 1 calc R U P B 2
H7B2 H 0.4541 1.1930 1.1042 0.097 Uiso 0.5 1 calc R U P B 2
C8B C 0.414(3) 1.126(4) 1.035(4) 0.074(18) Uiso 0.5 1 d D . P B 2
H8B1 H 0.4370 1.0871 1.0252 0.089 Uiso 0.5 1 calc R U P B 2
H8B2 H 0.3964 1.1142 1.0767 0.089 Uiso 0.5 1 calc R U P B 2
C9 C 0.1817(12) 1.0718(19) 0.7083(14) 0.048(8) Uani 1 1 d . . . . .
H9A H 0.1921 1.1196 0.7002 0.058 Uiso 1 1 calc R U . . .
H9B H 0.1437 1.0715 0.7092 0.058 Uiso 1 1 calc R U . . .
C10 C 0.1943(16) 1.033(2) 0.651(2) 0.077(13) Uani 1 1 d . . . . .
H10A H 0.1955 1.0633 0.6097 0.093 Uiso 1 1 calc R U . . .
H10B H 0.1681 0.9976 0.6407 0.093 Uiso 1 1 calc R U . . .
C11 C 0.3294(11) 1.0638(18) 0.720(2) 0.056(10) Uani 1 1 d . . . . .
H11A H 0.3444 1.1102 0.7188 0.067 Uiso 1 1 calc R U . . .
H11B H 0.3581 1.0308 0.7188 0.067 Uiso 1 1 calc R U . . .
C12 C 0.296(2) 1.055(2) 0.659(2) 0.094(16) Uani 1 1 d . . . . .
H12A H 0.3172 1.0392 0.6208 0.112 Uiso 1 1 calc R U . . .
H12B H 0.2809 1.0993 0.6452 0.112 Uiso 1 1 calc R U . . .
C13 C 0.0628(15) 1.117(2) 0.859(2) 0.067(12) Uani 1 1 d . . . . .
C14A C 0.005(3) 1.105(3) 0.814(4) 0.096(14) Uani 0.5 1 d D U P C 1
C15A C -0.024(3) 1.171(5) 0.807(5) 0.097(15) Uani 0.5 1 d D U P C 1
H15A H -0.0317 1.1870 0.8527 0.146 Uiso 0.5 1 calc R U P C 1
H15B H -0.0024 1.2044 0.7846 0.146 Uiso 0.5 1 calc R U P C 1
H15C H -0.0557 1.1634 0.7779 0.146 Uiso 0.5 1 calc R U P C 1
C16A C 0.018(3) 1.077(5) 0.745(5) 0.098(14) Uani 0.5 1 d D U P C 1
H16A H 0.0371 1.1120 0.7209 0.147 Uiso 0.5 1 calc R U P C 1
H16B H 0.0398 1.0364 0.7524 0.147 Uiso 0.5 1 calc R U P C 1
H16C H -0.0134 1.0652 0.7177 0.147 Uiso 0.5 1 calc R U P C 1
C17A C -0.024(3) 1.053(5) 0.854(5) 0.100(14) Uani 0.5 1 d D U P C 1
H17A H -0.0318 1.0723 0.8984 0.151 Uiso 0.5 1 calc R U P C 1
H17B H -0.0557 1.0408 0.8268 0.151 Uiso 0.5 1 calc R U P C 1
H17C H -0.0025 1.0120 0.8615 0.151 Uiso 0.5 1 calc R U P C 1
C14B C 0.014(3) 1.101(4) 0.848(4) 0.096(14) Uani 0.5 1 d D U P C 2
C15B C -0.031(3) 1.160(5) 0.860(4) 0.097(15) Uani 0.5 1 d D U P C 2
H15D H -0.0649 1.1401 0.8496 0.146 Uiso 0.5 1 calc R U P C 2
H15E H -0.0275 1.1754 0.9084 0.146 Uiso 0.5 1 calc R U P C 2
H15F H -0.0259 1.1986 0.8291 0.146 Uiso 0.5 1 calc R U P C 2
C16B C -0.004(3) 1.078(5) 0.768(5) 0.098(14) Uani 0.5 1 d D U P C 2
H16D H -0.0407 1.0672 0.7640 0.147 Uiso 0.5 1 calc R U P C 2
H16E H 0.0032 1.1150 0.7358 0.147 Uiso 0.5 1 calc R U P C 2
H16F H 0.0158 1.0372 0.7559 0.147 Uiso 0.5 1 calc R U P C 2
C17B C -0.010(3) 1.037(5) 0.891(5) 0.100(14) Uani 0.5 1 d D U P C 2
H17D H -0.0469 1.0318 0.8774 0.151 Uiso 0.5 1 calc R U P C 2
H17E H 0.0080 0.9948 0.8803 0.151 Uiso 0.5 1 calc R U P C 2
H17F H -0.0057 1.0459 0.9411 0.151 Uiso 0.5 1 calc R U P C 2
C18 C 0.1675(13) 0.906(2) 0.807(2) 0.063(11) Uani 1 1 d D . . . .
C19A C 0.134(3) 0.840(4) 0.790(4) 0.131(17) Uani 0.5 1 d D U P D 1
C20A C 0.149(4) 0.784(6) 0.850(6) 0.139(19) Uani 0.5 1 d D U P D 1
H20A H 0.1284 0.7419 0.8409 0.208 Uiso 0.5 1 calc R U P D 1
H20B H 0.1854 0.7726 0.8513 0.208 Uiso 0.5 1 calc R U P D 1
H20C H 0.1407 0.8021 0.8956 0.208 Uiso 0.5 1 calc R U P D 1
C21A C 0.073(4) 0.856(6) 0.792(6) 0.137(19) Uani 0.5 1 d D U P D 1
H21A H 0.0532 0.8143 0.7810 0.205 Uiso 0.5 1 calc R U P D 1
H21B H 0.0657 0.8721 0.8384 0.205 Uiso 0.5 1 calc R U P D 1
H21C H 0.0630 0.8914 0.7576 0.205 Uiso 0.5 1 calc R U P D 1
C22A C 0.142(4) 0.802(6) 0.716(5) 0.130(18) Uani 0.5 1 d D U P D 1
H22A H 0.1195 0.7624 0.7107 0.195 Uiso 0.5 1 calc R U P D 1
H22B H 0.1333 0.8345 0.6775 0.195 Uiso 0.5 1 calc R U P D 1
H22C H 0.1780 0.7880 0.7139 0.195 Uiso 0.5 1 calc R U P D 1
C19B C 0.133(3) 0.846(4) 0.776(4) 0.131(17) Uani 0.5 1 d D U P D 2
C20B C 0.171(4) 0.791(6) 0.763(6) 0.139(19) Uani 0.5 1 d D U P D 2
H20D H 0.1944 0.8067 0.7293 0.208 Uiso 0.5 1 calc R U P D 2
H20E H 0.1904 0.7803 0.8073 0.208 Uiso 0.5 1 calc R U P D 2
H20F H 0.1525 0.7502 0.7459 0.208 Uiso 0.5 1 calc R U P D 2
C21B C 0.099(4) 0.818(6) 0.828(5) 0.137(19) Uani 0.5 1 d D U P D 2
H21D H 0.0730 0.8526 0.8375 0.205 Uiso 0.5 1 calc R U P D 2
H21E H 0.0817 0.7770 0.8090 0.205 Uiso 0.5 1 calc R U P D 2
H21F H 0.1196 0.8071 0.8704 0.205 Uiso 0.5 1 calc R U P D 2
C22B C 0.100(4) 0.852(6) 0.710(5) 0.130(18) Uani 0.5 1 d D U P D 2
H22D H 0.1208 0.8703 0.6731 0.195 Uiso 0.5 1 calc R U P D 2
H22E H 0.0868 0.8070 0.6957 0.195 Uiso 0.5 1 calc R U P D 2
H22F H 0.0714 0.8830 0.7163 0.195 Uiso 0.5 1 calc R U P D 2
C23 C 0.220(2) 0.926(2) 1.008(2) 0.084(14) Uani 1 1 d D . . . .
C24A C 0.203(2) 0.887(5) 1.078(3) 0.15(2) Uani 0.5 1 d D U P E 1
C25A C 0.165(4) 0.930(7) 1.128(6) 0.15(2) Uani 0.5 1 d D U P E 1
H25A H 0.1574 0.9014 1.1681 0.227 Uiso 0.5 1 calc R U P E 1
H25B H 0.1817 0.9719 1.1443 0.227 Uiso 0.5 1 calc R U P E 1
H25C H 0.1324 0.9407 1.1014 0.227 Uiso 0.5 1 calc R U P E 1
C26A C 0.173(4) 0.820(6) 1.039(5) 0.15(2) Uani 0.5 1 d D U P E 1
H26A H 0.1604 0.7896 1.0747 0.224 Uiso 0.5 1 calc R U P E 1
H26B H 0.1445 0.8357 1.0082 0.224 Uiso 0.5 1 calc R U P E 1
H26C H 0.1976 0.7944 1.0123 0.224 Uiso 0.5 1 calc R U P E 1
C27A C 0.258(3) 0.864(7) 1.121(6) 0.15(2) Uani 0.5 1 d D U P E 1
H27A H 0.2504 0.8399 1.1642 0.226 Uiso 0.5 1 calc R U P E 1
H27B H 0.2776 0.8332 1.0927 0.226 Uiso 0.5 1 calc R U P E 1
H27C H 0.2788 0.9045 1.1333 0.226 Uiso 0.5 1 calc R U P E 1
C24B C 0.203(3) 0.894(5) 1.081(3) 0.15(2) Uani 0.5 1 d D U P E 2
C25B C 0.191(4) 0.938(7) 1.147(6) 0.15(2) Uani 0.5 1 d D U P E 2
H25D H 0.2209 0.9655 1.1615 0.227 Uiso 0.5 1 calc R U P E 2
H25E H 0.1614 0.9680 1.1350 0.227 Uiso 0.5 1 calc R U P E 2
H25F H 0.1825 0.9074 1.1848 0.227 Uiso 0.5 1 calc R U P E 2
C26B C 0.150(3) 0.854(6) 1.067(6) 0.15(2) Uani 0.5 1 d D U P E 2
H26D H 0.1516 0.8244 1.0266 0.224 Uiso 0.5 1 calc R U P E 2
H26E H 0.1429 0.8269 1.1079 0.224 Uiso 0.5 1 calc R U P E 2
H26F H 0.1218 0.8875 1.0580 0.224 Uiso 0.5 1 calc R U P E 2
C27B C 0.237(4) 0.835(6) 1.117(6) 0.15(2) Uani 0.5 1 d D U P E 2
H27D H 0.2477 0.8032 1.0812 0.226 Uiso 0.5 1 calc R U P E 2
H27E H 0.2679 0.8554 1.1409 0.226 Uiso 0.5 1 calc R U P E 2
H27F H 0.2174 0.8106 1.1502 0.226 Uiso 0.5 1 calc R U P E 2
C28 C 0.3451(19) 0.911(2) 0.810(2) 0.071(12) Uani 1 1 d . . . . .
C29 C 0.3801(15) 0.843(2) 0.805(2) 0.097(12) Uani 1 1 d D U . . .
C30A C 0.331(2) 0.802(4) 0.795(4) 0.095(13) Uani 0.5 1 d D U P F 1
H30A H 0.3116 0.8164 0.7521 0.143 Uiso 0.5 1 calc R U P F 1
H30B H 0.3393 0.7531 0.7915 0.143 Uiso 0.5 1 calc R U P F 1
H30C H 0.3098 0.8089 0.8345 0.143 Uiso 0.5 1 calc R U P F 1
C31A C 0.417(2) 0.829(4) 0.868(3) 0.095(13) Uani 0.5 1 d D U P F 1
H31A H 0.3969 0.8143 0.9070 0.143 Uiso 0.5 1 calc R U P F 1
H31B H 0.4410 0.7934 0.8572 0.143 Uiso 0.5 1 calc R U P F 1
H31C H 0.4354 0.8712 0.8812 0.143 Uiso 0.5 1 calc R U P F 1
C32A C 0.402(3) 0.867(4) 0.739(3) 0.101(13) Uani 0.5 1 d D U P F 1
H32A H 0.3741 0.8733 0.7028 0.152 Uiso 0.5 1 calc R U P F 1
H32B H 0.4204 0.9099 0.7471 0.152 Uiso 0.5 1 calc R U P F 1
H32C H 0.4260 0.8322 0.7231 0.152 Uiso 0.5 1 calc R U P F 1
C30B C 0.366(3) 0.792(4) 0.860(3) 0.101(13) Uani 0.5 1 d D U P F 2
H30D H 0.3283 0.7858 0.8567 0.152 Uiso 0.5 1 calc R U P F 2
H30E H 0.3826 0.7485 0.8524 0.152 Uiso 0.5 1 calc R U P F 2
H30F H 0.3768 0.8098 0.9061 0.152 Uiso 0.5 1 calc R U P F 2
C31B C 0.437(2) 0.859(4) 0.803(4) 0.095(13) Uani 0.5 1 d D U P F 2
H31D H 0.4422 0.8916 0.7665 0.143 Uiso 0.5 1 calc R U P F 2
H31E H 0.4499 0.8777 0.8482 0.143 Uiso 0.5 1 calc R U P F 2
H31F H 0.4558 0.8163 0.7945 0.143 Uiso 0.5 1 calc R U P F 2
C32B C 0.367(3) 0.805(4) 0.737(3) 0.095(13) Uani 0.5 1 d D U P F 2
H32D H 0.3751 0.8345 0.6984 0.143 Uiso 0.5 1 calc R U P F 2
H32E H 0.3871 0.7631 0.7366 0.143 Uiso 0.5 1 calc R U P F 2
H32F H 0.3302 0.7942 0.7336 0.143 Uiso 0.5 1 calc R U P F 2
C33 C 0.4510(18) 1.129(3) 0.861(2) 0.079(13) Uani 1 1 d . . . . .
C34 C 0.5062(19) 1.120(3) 0.829(2) 0.107(13) Uani 1 1 d D U . . .
C35A C 0.547(3) 1.143(4) 0.885(4) 0.105(14) Uani 0.5 1 d D U P G 1
H35A H 0.5508 1.1083 0.9214 0.158 Uiso 0.5 1 calc R U P G 1
H35B H 0.5796 1.1497 0.8640 0.158 Uiso 0.5 1 calc R U P G 1
H35C H 0.5359 1.1862 0.9050 0.158 Uiso 0.5 1 calc R U P G 1
C36A C 0.514(4) 1.045(3) 0.811(4) 0.110(13) Uani 0.5 1 d D U P G 1
H36A H 0.5212 1.0187 0.8540 0.164 Uiso 0.5 1 calc R U P G 1
H36B H 0.4833 1.0273 0.7858 0.164 Uiso 0.5 1 calc R U P G 1
H36C H 0.5436 1.0410 0.7822 0.164 Uiso 0.5 1 calc R U P G 1
C37A C 0.495(4) 1.168(4) 0.768(4) 0.109(14) Uani 0.5 1 d D U P G 1
H37A H 0.4905 1.2144 0.7857 0.163 Uiso 0.5 1 calc R U P G 1
H37B H 0.5238 1.1671 0.7382 0.163 Uiso 0.5 1 calc R U P G 1
H37C H 0.4635 1.1533 0.7417 0.163 Uiso 0.5 1 calc R U P G 1
C35B C 0.537(3) 1.185(4) 0.821(4) 0.110(13) Uani 0.5 1 d D U P G 2
H35D H 0.5454 1.2051 0.8672 0.164 Uiso 0.5 1 calc R U P G 2
H35E H 0.5689 1.1743 0.7994 0.164 Uiso 0.5 1 calc R U P G 2
H35F H 0.5166 1.2175 0.7923 0.164 Uiso 0.5 1 calc R U P G 2
C36B C 0.532(4) 1.070(4) 0.882(4) 0.109(14) Uani 0.5 1 d D U P G 2
H36D H 0.5368 1.0922 0.9271 0.163 Uiso 0.5 1 calc R U P G 2
H36E H 0.5096 1.0297 0.8856 0.163 Uiso 0.5 1 calc R U P G 2
H36F H 0.5651 1.0556 0.8661 0.163 Uiso 0.5 1 calc R U P G 2
C37B C 0.495(4) 1.093(4) 0.756(3) 0.105(14) Uani 0.5 1 d D U P G 2
H37D H 0.4755 1.0507 0.7569 0.158 Uiso 0.5 1 calc R U P G 2
H37E H 0.4758 1.1272 0.7278 0.158 Uiso 0.5 1 calc R U P G 2
H37F H 0.5281 1.0841 0.7350 0.158 Uiso 0.5 1 calc R U P G 2
C38 C 0.3518(19) 1.3413(19) 0.857(2) 0.073(12) Uani 1 1 d . . . . .
C39 C 0.3739(13) 1.4054(19) 0.807(2) 0.085(9) Uani 1 1 d D U . . .
C40A C 0.335(2) 1.430(3) 0.753(3) 0.083(8) Uani 0.5 1 d D U P H 1
H40A H 0.3244 1.3930 0.7217 0.124 Uiso 0.5 1 calc R U P H 1
H40B H 0.3045 1.4467 0.7763 0.124 Uiso 0.5 1 calc R U P H 1
H40C H 0.3490 1.4678 0.7273 0.124 Uiso 0.5 1 calc R U P H 1
C41A C 0.390(2) 1.460(3) 0.856(3) 0.083(8) Uani 0.5 1 d D U P H 1
H41A H 0.3606 1.4768 0.8793 0.124 Uiso 0.5 1 calc R U P H 1
H41B H 0.4164 1.4429 0.8900 0.124 Uiso 0.5 1 calc R U P H 1
H41C H 0.4049 1.4983 0.8300 0.124 Uiso 0.5 1 calc R U P H 1
C42A C 0.417(2) 1.378(3) 0.769(3) 0.083(8) Uani 0.5 1 d D U P H 1
H42A H 0.4046 1.3421 0.7373 0.124 Uiso 0.5 1 calc R U P H 1
H42B H 0.4320 1.4153 0.7425 0.124 Uiso 0.5 1 calc R U P H 1
H42C H 0.4436 1.3599 0.8025 0.124 Uiso 0.5 1 calc R U P H 1
C40B C 0.367(2) 1.376(3) 0.736(3) 0.083(8) Uani 0.5 1 d D U P H 2
H40D H 0.3885 1.3353 0.7335 0.124 Uiso 0.5 1 calc R U P H 2
H40E H 0.3310 1.3646 0.7256 0.124 Uiso 0.5 1 calc R U P H 2
H40F H 0.3779 1.4101 0.7024 0.124 Uiso 0.5 1 calc R U P H 2
C41B C 0.343(2) 1.468(3) 0.815(4) 0.083(8) Uani 0.5 1 d D U P H 2
H41D H 0.3072 1.4585 0.8006 0.124 Uiso 0.5 1 calc R U P H 2
H41E H 0.3461 1.4815 0.8641 0.124 Uiso 0.5 1 calc R U P H 2
H41F H 0.3563 1.5043 0.7866 0.124 Uiso 0.5 1 calc R U P H 2
C42B C 0.4283(18) 1.419(3) 0.829(4) 0.083(8) Uani 0.5 1 d D U P H 2
H42D H 0.4485 1.3773 0.8227 0.124 Uiso 0.5 1 calc R U P H 2
H42E H 0.4413 1.4555 0.8000 0.124 Uiso 0.5 1 calc R U P H 2
H42F H 0.4311 1.4327 0.8774 0.124 Uiso 0.5 1 calc R U P H 2
C43 C 0.1474(19) 1.331(3) 0.8657(16) 0.071(12) Uani 1 1 d . . . . .
C44A C 0.123(2) 1.402(4) 0.836(4) 0.098(11) Uani 0.5 1 d D U P I 1
C45A C 0.062(3) 1.417(4) 0.860(4) 0.096(12) Uani 0.5 1 d D U P I 1
H45A H 0.0500 1.4609 0.8405 0.145 Uiso 0.5 1 calc R U P I 1
H45B H 0.0394 1.3805 0.8432 0.145 Uiso 0.5 1 calc R U P I 1
H45C H 0.0630 1.4195 0.9110 0.145 Uiso 0.5 1 calc R U P I 1
C46A C 0.166(3) 1.463(4) 0.863(4) 0.104(13) Uani 0.5 1 d D U P I 1
H46A H 0.1541 1.5078 0.8468 0.155 Uiso 0.5 1 calc R U P I 1
H46B H 0.1707 1.4626 0.9138 0.155 Uiso 0.5 1 calc R U P I 1
H46C H 0.1994 1.4529 0.8438 0.155 Uiso 0.5 1 calc R U P I 1
C47A C 0.125(3) 1.379(4) 0.751(4) 0.101(12) Uani 0.5 1 d D U P I 1
H47A H 0.1117 1.4165 0.7215 0.152 Uiso 0.5 1 calc R U P I 1
H47B H 0.1612 1.3703 0.7417 0.152 Uiso 0.5 1 calc R U P I 1
H47C H 0.1048 1.3380 0.7422 0.152 Uiso 0.5 1 calc R U P I 1
C44B C 0.129(2) 1.399(4) 0.800(3) 0.098(11) Uani 0.5 1 d D U P I 2
C45B C 0.068(3) 1.370(4) 0.756(4) 0.104(13) Uani 0.5 1 d D U P I 2
H45D H 0.0749 1.3422 0.7156 0.155 Uiso 0.5 1 calc R U P I 2
H45E H 0.0487 1.3435 0.7882 0.155 Uiso 0.5 1 calc R U P I 2
H45F H 0.0475 1.4103 0.7402 0.155 Uiso 0.5 1 calc R U P I 2
C46B C 0.119(3) 1.452(4) 0.876(4) 0.101(12) Uani 0.5 1 d D U P I 2
H46D H 0.1529 1.4659 0.8973 0.152 Uiso 0.5 1 calc R U P I 2
H46E H 0.0995 1.4928 0.8614 0.152 Uiso 0.5 1 calc R U P I 2
H46F H 0.1006 1.4260 0.9093 0.152 Uiso 0.5 1 calc R U P I 2
C47B C 0.171(3) 1.439(4) 0.740(4) 0.096(12) Uani 0.5 1 d D U P I 2
H47D H 0.2034 1.4534 0.7652 0.145 Uiso 0.5 1 calc R U P I 2
H47E H 0.1793 1.4063 0.7034 0.145 Uiso 0.5 1 calc R U P I 2
H47F H 0.1542 1.4791 0.7180 0.145 Uiso 0.5 1 calc R U P I 2
C48 C 0.255(2) 0.936(3) 0.6284(15) 0.092(10) Uani 1 1 d D U . . .
H48A H 0.2283 0.9037 0.6415 0.111 Uiso 1 1 calc R U . J 1
H48B H 0.2889 0.9152 0.6421 0.111 Uiso 1 1 calc R U . J 1
C49A C 0.251(11) 0.943(6) 0.5492(16) 0.096(9) Uani 0.5 1 d D U P K 1
H49A H 0.2770 0.9749 0.5333 0.115 Uiso 0.5 1 calc R U P K 1
H49B H 0.2161 0.9596 0.5323 0.115 Uiso 0.5 1 calc R U P K 1
C50A C 0.260(4) 0.870(6) 0.525(4) 0.100(8) Uani 0.5 1 d D U P K 1
H50A H 0.2967 0.8677 0.5143 0.120 Uiso 0.5 1 calc R U P K 1
H50B H 0.2560 0.8400 0.5650 0.120 Uiso 0.5 1 calc R U P K 1
C51A C 0.230(3) 0.837(5) 0.463(3) 0.104(8) Uani 0.5 1 d D U P K 1
H51A H 0.2270 0.7871 0.4722 0.125 Uiso 0.5 1 calc R U P K 1
H51B H 0.1942 0.8554 0.4601 0.125 Uiso 0.5 1 calc R U P K 1
C52A C 0.252(4) 0.846(5) 0.392(3) 0.106(9) Uani 0.5 1 d D U P K 1
H52A H 0.2745 0.8070 0.3836 0.127 Uiso 0.5 1 calc R U P K 1
H52B H 0.2235 0.8465 0.3557 0.127 Uiso 0.5 1 calc R U P K 1
C53A C 0.283(4) 0.912(5) 0.388(4) 0.107(10) Uani 0.5 1 d D U P K 1
H53A H 0.2962 0.9155 0.3414 0.160 Uiso 0.5 1 calc R U P K 1
H53B H 0.2606 0.9515 0.3951 0.160 Uiso 0.5 1 calc R U P K 1
H53C H 0.3117 0.9119 0.4230 0.160 Uiso 0.5 1 calc R U P K 1
C49B C 0.245(11) 0.940(6) 0.5494(18) 0.096(9) Uani 0.5 1 d D U P K 2
H49C H 0.2737 0.9657 0.5301 0.115 Uiso 0.5 1 calc R U P K 2
H49D H 0.2131 0.9660 0.5384 0.115 Uiso 0.5 1 calc R U P K 2
C50B C 0.241(4) 0.870(6) 0.513(4) 0.100(8) Uani 0.5 1 d D U P K 2
H50C H 0.2623 0.8373 0.5408 0.120 Uiso 0.5 1 calc R U P K 2
H50D H 0.2045 0.8547 0.5141 0.120 Uiso 0.5 1 calc R U P K 2
C51B C 0.256(4) 0.868(6) 0.438(3) 0.104(8) Uani 0.5 1 d D U P K 2
H51C H 0.2689 0.8216 0.4306 0.125 Uiso 0.5 1 calc R U P K 2
H51D H 0.2857 0.8993 0.4361 0.125 Uiso 0.5 1 calc R U P K 2
C52B C 0.220(3) 0.885(6) 0.374(3) 0.106(9) Uani 0.5 1 d D U P K 2
H52C H 0.2081 0.9332 0.3750 0.127 Uiso 0.5 1 calc R U P K 2
H52D H 0.1893 0.8546 0.3712 0.127 Uiso 0.5 1 calc R U P K 2
C53B C 0.254(4) 0.872(6) 0.314(4) 0.107(10) Uani 0.5 1 d D U P K 2
H53D H 0.2347 0.8814 0.2699 0.160 Uiso 0.5 1 calc R U P K 2
H53E H 0.2842 0.9023 0.3190 0.160 Uiso 0.5 1 calc R U P K 2
H53F H 0.2656 0.8245 0.3153 0.160 Uiso 0.5 1 calc R U P K 2
C54A C 0.470(4) 1.295(10) 1.012(5) 0.103(8) Uani 0.5 1 d D U P B 1
H54A H 0.4622 1.3351 0.9810 0.124 Uiso 0.5 1 calc R U P B 1
H54B H 0.4930 1.2649 0.9871 0.124 Uiso 0.5 1 calc R U P B 1
C55A C 0.501(3) 1.322(8) 1.077(5) 0.113(8) Uani 0.5 1 d D U P B 1
H55A H 0.4880 1.3666 1.0923 0.135 Uiso 0.5 1 calc R U P B 1
H55B H 0.5012 1.2887 1.1158 0.135 Uiso 0.5 1 calc R U P B 1
C56A C 0.553(3) 1.327(5) 1.045(5) 0.118(8) Uani 0.5 1 d D U P B 1
H56A H 0.5622 1.2858 1.0200 0.141 Uiso 0.5 1 calc R U P B 1
H56B H 0.5812 1.3405 1.0798 0.141 Uiso 0.5 1 calc R U P B 1
C57A C 0.535(2) 1.386(5) 0.997(6) 0.123(8) Uani 0.5 1 d D U P B 1
H57A H 0.5113 1.3687 0.9593 0.147 Uiso 0.5 1 calc R U P B 1
H57B H 0.5165 1.4205 1.0236 0.147 Uiso 0.5 1 calc R U P B 1
C58A C 0.581(3) 1.421(5) 0.966(6) 0.128(9) Uani 0.5 1 d D U P B 1
H58A H 0.5929 1.3917 0.9280 0.153 Uiso 0.5 1 calc R U P B 1
H58B H 0.6098 1.4248 1.0019 0.153 Uiso 0.5 1 calc R U P B 1
C59A C 0.568(4) 1.492(5) 0.936(6) 0.129(13) Uani 0.5 1 d D U P B 1
H59A H 0.5987 1.5118 0.9171 0.194 Uiso 0.5 1 calc R U P B 1
H59B H 0.5404 1.4886 0.8998 0.194 Uiso 0.5 1 calc R U P B 1
H59C H 0.5573 1.5217 0.9737 0.194 Uiso 0.5 1 calc R U P B 1
C54B C 0.465(4) 1.299(10) 0.996(5) 0.103(8) Uani 0.5 1 d D U P B 2
H54C H 0.4497 1.3403 0.9735 0.124 Uiso 0.5 1 calc R U P B 2
H54D H 0.4802 1.2722 0.9593 0.124 Uiso 0.5 1 calc R U P B 2
C55B C 0.510(4) 1.324(7) 1.045(5) 0.113(8) Uani 0.5 1 d D U P B 2
H55C H 0.5277 1.2810 1.0607 0.135 Uiso 0.5 1 calc R U P B 2
H55D H 0.4933 1.3409 1.0863 0.135 Uiso 0.5 1 calc R U P B 2
C56B C 0.554(4) 1.374(6) 1.035(5) 0.118(8) Uani 0.5 1 d D U P B 2
H56C H 0.5843 1.3614 1.0654 0.141 Uiso 0.5 1 calc R U P B 2
H56D H 0.5429 1.4208 1.0484 0.141 Uiso 0.5 1 calc R U P B 2
C57B C 0.567(4) 1.374(5) 0.959(4) 0.123(8) Uani 0.5 1 d D U P B 2
H57C H 0.5845 1.3305 0.9492 0.147 Uiso 0.5 1 calc R U P B 2
H57D H 0.5345 1.3755 0.9288 0.147 Uiso 0.5 1 calc R U P B 2
C58B C 0.601(4) 1.434(6) 0.941(5) 0.128(9) Uani 0.5 1 d D U P B 2
H58C H 0.6340 1.4178 0.9235 0.153 Uiso 0.5 1 calc R U P B 2
H58D H 0.6084 1.4646 0.9807 0.153 Uiso 0.5 1 calc R U P B 2
C59B C 0.567(4) 1.469(7) 0.883(6) 0.129(13) Uani 0.5 1 d D U P B 2
H59D H 0.5855 1.5091 0.8661 0.194 Uiso 0.5 1 calc R U P B 2
H59E H 0.5603 1.4370 0.8442 0.194 Uiso 0.5 1 calc R U P B 2
H59F H 0.5349 1.4833 0.9010 0.194 Uiso 0.5 1 calc R U P B 2
C60 C 0.052(2) 1.273(3) 1.014(3) 0.118(13) Uani 1 1 d . U . . .
H60A H 0.0600 1.3160 0.9909 0.141 Uiso 1 1 calc R U . . .
H60B H 0.0288 1.2469 0.9803 0.141 Uiso 1 1 calc R U . . .
C61 C 0.021(2) 1.290(3) 1.070(3) 0.114(10) Uani 1 1 d D U . . .
H61A H 0.0448 1.2980 1.1121 0.137 Uiso 1 1 calc R U . L 1
H61B H -0.0006 1.2507 1.0800 0.137 Uiso 1 1 calc R U . L 1
C62A C -0.016(4) 1.358(5) 1.060(6) 0.118(9) Uani 0.5 1 d D U P M 1
H62A H 0.0041 1.3977 1.0457 0.142 Uiso 0.5 1 calc R U P M 1
H62B H -0.0319 1.3688 1.1036 0.142 Uiso 0.5 1 calc R U P M 1
C63A C -0.062(4) 1.338(6) 0.996(6) 0.122(9) Uani 0.5 1 d D U P M 1
H63A H -0.0866 1.3031 1.0123 0.146 Uiso 0.5 1 calc R U P M 1
H63B H -0.0472 1.3213 0.9537 0.146 Uiso 0.5 1 calc R U P M 1
C64A C -0.090(5) 1.416(6) 0.986(8) 0.124(10) Uani 0.5 1 d D U P M 1
H64A H -0.1265 1.4072 0.9718 0.149 Uiso 0.5 1 calc R U P M 1
H64B H -0.0890 1.4364 1.0327 0.149 Uiso 0.5 1 calc R U P M 1
C65A C -0.071(5) 1.479(6) 0.932(7) 0.126(12) Uani 0.5 1 d D U P M 1
H65A H -0.0938 1.5187 0.9362 0.189 Uiso 0.5 1 calc R U P M 1
H65B H -0.0356 1.4922 0.9458 0.189 Uiso 0.5 1 calc R U P M 1
H65C H -0.0736 1.4626 0.8843 0.189 Uiso 0.5 1 calc R U P M 1
C62B C -0.038(3) 1.316(7) 1.055(6) 0.118(9) Uani 0.5 1 d D U P M 2
H62C H -0.0481 1.3465 1.0927 0.142 Uiso 0.5 1 calc R U P M 2
H62D H -0.0617 1.2756 1.0539 0.142 Uiso 0.5 1 calc R U P M 2
C63B C -0.045(4) 1.357(7) 0.978(5) 0.122(9) Uani 0.5 1 d D U P M 2
H63C H -0.0441 1.3263 0.9370 0.146 Uiso 0.5 1 calc R U P M 2
H63D H -0.0196 1.3949 0.9739 0.146 Uiso 0.5 1 calc R U P M 2
C64B C -0.105(4) 1.384(5) 0.994(8) 0.124(10) Uani 0.5 1 d D U P M 2
H64C H -0.1147 1.3763 1.0419 0.149 Uiso 0.5 1 calc R U P M 2
H64D H -0.1323 1.3723 0.9583 0.149 Uiso 0.5 1 calc R U P M 2
C65B C -0.073(5) 1.458(6) 0.981(7) 0.126(12) Uani 0.5 1 d D U P M 2
H65D H -0.0964 1.4970 0.9859 0.189 Uiso 0.5 1 calc R U P M 2
H65E H -0.0436 1.4625 1.0152 0.189 Uiso 0.5 1 calc R U P M 2
H65F H -0.0606 1.4586 0.9341 0.189 Uiso 0.5 1 calc R U P M 2
N1 N 0.2502(12) 0.9989(14) 0.6693(13) 0.052(7) Uani 1 1 d . . . . .
N2 N 0.4213(13) 1.258(2) 1.0183(19) 0.084(9) Uani 1 1 d D U . . .
N3 N 0.1027(11) 1.2320(17) 1.0210(16) 0.060(8) Uani 1 1 d D . . . .
O5 O 0.3768(9) 1.1316(13) 0.9784(10) 0.053(6) Uani 1 1 d D . . . .
O6 O 0.3060(8) 1.0557(10) 0.7846(15) 0.056(7) Uani 1 1 d . . . . .
O7 O 0.2016(10) 1.0535(9) 0.7732(11) 0.054(6) Uani 1 1 d D . . . .
O8 O 0.1477(8) 1.1169(13) 0.9761(12) 0.056(5) Uani 1 1 d D U . . .
O9 O 0.2016(10) 1.2445(13) 0.9793(10) 0.061(6) Uani 1 1 d D U . . .
O10 O 0.3198(9) 1.2527(13) 0.9779(11) 0.058(6) Uani 1 1 d D . . . .
N4A N 0.2593(15) 1.256(4) 0.716(3) 0.065(6) Uani 0.5 1 d D U P N 1
O11A O 0.2430(19) 1.232(4) 0.7672(13) 0.061(6) Uani 0.5 1 d D U P N 1
O12A O 0.3049(18) 1.252(3) 0.709(3) 0.069(7) Uani 0.5 1 d D U P N 1
O13A O 0.236(2) 1.301(3) 0.686(3) 0.076(7) Uani 0.5 1 d D U P N 1
N4B N 0.2730(12) 1.259(4) 0.720(3) 0.065(6) Uani 0.5 1 d D U P O 2
O11B O 0.2403(13) 1.236(4) 0.7674(12) 0.061(6) Uani 0.5 1 d D U P O 2
O12B O 0.3251(17) 1.243(3) 0.7287(19) 0.069(7) Uani 0.5 1 d D U P O 2
O13B O 0.2548(14) 1.292(3) 0.660(2) 0.076(7) Uani 0.5 1 d D U P O 2
O15 O 0.1173(9) 1.2928(13) 0.8877(13) 0.057(6) Uani 1 1 d . . . . .
O16 O 0.1968(11) 1.3269(14) 0.8596(17) 0.077(8) Uani 1 1 d . . . . .
O17 O 0.3040(11) 1.3305(14) 0.8519(14) 0.069(8) Uani 1 1 d . . . . .
O18 O 0.3877(8) 1.3044(11) 0.8860(11) 0.048(5) Uani 1 1 d D . . . .
O19 O 0.4435(9) 1.1903(12) 0.8932(14) 0.063(7) Uani 1 1 d . . . . .
O20 O 0.4157(11) 1.0858(16) 0.8533(17) 0.091(11) Uani 1 1 d . . . . .
O21 O 0.3648(9) 0.9532(12) 0.8614(12) 0.053(6) Uani 1 1 d . . . . .
O22 O 0.3072(10) 0.9161(12) 0.7697(12) 0.053(6) Uani 1 1 d . . . . .
O23 O 0.2060(10) 0.9145(11) 0.7669(11) 0.052(6) Uani 1 1 d . . . . .
O24 O 0.1534(11) 0.9430(13) 0.8546(14) 0.070(8) Uani 1 1 d . . . . .
O25 O 0.0943(10) 1.0712(14) 0.8464(15) 0.069(8) Uani 1 1 d . . . . .
O26 O 0.0704(9) 1.1726(15) 0.8908(16) 0.071(8) Uani 1 1 d . . . . .
O27 O 0.1982(11) 0.9865(13) 0.9985(12) 0.069(7) Uani 1 1 d D . . . .
O28A O 0.2614(11) 0.9046(17) 0.986(2) 0.051(8) Uiso 0.5 1 d D . P E 1
O28B O 0.2447(17) 0.8934(16) 0.9650(19) 0.051(8) Uiso 0.5 1 d D . P E 2
Co1 Co 0.25516(18) 0.9872(2) 0.7725(2) 0.0440(10) Uani 1 1 d . . . O 2
Co2 Co 0.38098(18) 1.2200(3) 0.9354(2) 0.0488(11) Uani 1 1 d . . . O 2
Co3 Co 0.13557(19) 1.2082(3) 0.9362(2) 0.0521(12) Uani 1 1 d . U . O 2
Dy1 Dy 0.18355(6) 1.05449(9) 0.89289(9) 0.0477(4) Uani 1 1 d . . . O 2
Dy2 Dy 0.33481(6) 1.06319(9) 0.89399(8) 0.0455(4) Uani 1 1 d . . . O 2
Dy3 Dy 0.25525(6) 1.23681(8) 0.88973(8) 0.0416(4) Uani 1 1 d D . . O 2
O3 O 0.3363(8) 1.1869(9) 0.8645(8) 0.040(5) Uani 1 1 d D . . O 2
H1O3 H 0.3345 1.1931 0.8173 0.060 Uiso 1 1 d DR U . O 2
O4 O 0.2562(9) 0.9918(10) 0.8735(9) 0.047(5) Uani 1 1 d D . . O 2
H1O4 H 0.2589 0.9617 0.9118 0.070 Uiso 1 1 d DR U . O 2
O1 O 0.2587(8) 1.1207(11) 0.9303(9) 0.042(5) Uani 1 1 d D . . O 2
H1O1 H 0.2599 1.1216 0.9782 0.063 Uiso 1 1 d DR U . O 2
O2 O 0.1746(8) 1.1770(10) 0.8596(11) 0.050(6) Uani 1 1 d D . . O 2
H1O2 H 0.1599 1.1865 0.8159 0.074 Uiso 1 1 d DR U . O 2
O14 O 0.3319(10) 0.9997(14) 1.0027(11) 0.082(9) Uani 1 1 d D . . O 2
H141 H 0.3148 0.9579 0.9934 0.123 Uiso 1 1 d DR U . O 2
H142 H 0.3108 1.0313 1.0227 0.123 Uiso 1 1 d DR U . O 2
O29A O 0.2648(14) 1.075(2) 1.086(2) 0.079(12) Uiso 0.5 1 d D . P P 1
H129 H 0.2614 1.1376 1.0811 0.118 Uiso 0.5 1 d DR U P P 1
H229 H 0.2310 1.0551 1.0697 0.118 Uiso 0.5 1 d DR U P P 1
O29B O 0.2856(15) 1.0964(17) 1.0716(13) 0.079(12) Uiso 0.5 1 d D . P Q 2
H329 H 0.2665 1.1327 1.0908 0.118 Uiso 0.5 1 d DR U P Q 2
H429 H 0.2520 1.0576 1.0694 0.118 Uiso 0.5 1 d DR U P Q 2

loop_
_atom_site_aniso_label
_atom_site_aniso_U_11
_atom_site_aniso_U_22
_atom_site_aniso_U_33
_atom_site_aniso_U_23
_atom_site_aniso_U_13
_atom_site_aniso_U_12
C9 0.044(18) 0.07(2) 0.027(14) 0.002(15) -0.005(13) 0.015(17)
C10 0.07(3) 0.09(3) 0.06(3) -0.02(2) -0.01(2) 0.03(3)
C11 0.017(14) 0.044(19) 0.11(3) 0.00(2) 0.002(17) -0.001(14)
C12 0.16(5) 0.07(3) 0.05(3) 0.01(2) 0.02(3) -0.02(3)
C13 0.05(2) 0.05(2) 0.10(3) 0.02(2) -0.03(2) -0.014(19)
C14A 0.04(2) 0.12(3) 0.12(4) 0.00(3) -0.04(2) -0.010(17)
C15A 0.04(2) 0.12(3) 0.12(4) 0.00(3) -0.04(2) -0.009(18)
C16A 0.04(3) 0.12(3) 0.13(4) 0.00(3) -0.04(2) -0.010(19)
C17A 0.04(2) 0.12(3) 0.13(4) 0.00(3) -0.04(2) -0.010(18)
C14B 0.04(2) 0.12(3) 0.12(4) 0.00(3) -0.04(2) -0.010(17)
C15B 0.04(2) 0.12(3) 0.12(4) 0.00(3) -0.04(2) -0.009(18)
C16B 0.04(3) 0.12(3) 0.13(4) 0.00(3) -0.04(2) -0.010(19)
C17B 0.04(2) 0.12(3) 0.13(4) 0.00(3) -0.04(2) -0.010(18)
C18 0.037(18) 0.05(2) 0.11(3) 0.03(2) 0.02(2) 0.003(17)
C19A 0.09(3) 0.14(4) 0.17(4) -0.08(3) 0.01(3) -0.04(3)
C20A 0.10(3) 0.15(4) 0.17(4) -0.08(3) 0.01(3) -0.03(3)
C21A 0.10(3) 0.14(4) 0.17(4) -0.08(3) 0.01(3) -0.03(3)
C22A 0.09(3) 0.13(4) 0.17(4) -0.08(3) 0.01(3) -0.04(3)
C19B 0.09(3) 0.14(4) 0.17(4) -0.08(3) 0.01(3) -0.04(3)
C20B 0.10(3) 0.15(4) 0.17(4) -0.08(3) 0.01(3) -0.03(3)
C21B 0.10(3) 0.14(4) 0.17(4) -0.08(3) 0.01(3) -0.03(3)
C22B 0.09(3) 0.13(4) 0.17(4) -0.08(3) 0.01(3) -0.04(3)
C23 0.14(4) 0.06(3) 0.06(3) 0.01(2) 0.04(3) 0.00(3)
C24A 0.08(3) 0.26(6) 0.11(3) 0.08(3) 0.04(2) -0.02(3)
C25A 0.08(3) 0.26(6) 0.11(3) 0.08(3) 0.04(2) -0.02(3)
C26A 0.08(3) 0.26(6) 0.11(3) 0.08(3) 0.04(2) -0.02(3)
C27A 0.08(3) 0.26(6) 0.11(3) 0.08(3) 0.04(2) -0.02(3)
C24B 0.08(3) 0.26(6) 0.11(3) 0.08(3) 0.04(2) -0.02(3)
C25B 0.08(3) 0.26(6) 0.11(3) 0.08(3) 0.04(2) -0.02(3)
C26B 0.08(3) 0.26(6) 0.11(3) 0.08(3) 0.04(2) -0.02(3)
C27B 0.08(3) 0.26(6) 0.11(3) 0.08(3) 0.04(2) -0.02(3)
C28 0.10(3) 0.06(3) 0.05(2) -0.01(2) 0.02(2) 0.00(3)
C29 0.10(2) 0.09(2) 0.10(2) -0.043(19) -0.02(2) 0.05(2)
C30A 0.10(2) 0.08(3) 0.10(3) -0.05(2) -0.02(2) 0.05(2)
C31A 0.10(2) 0.08(3) 0.11(2) -0.04(2) -0.02(2) 0.05(2)
C32A 0.10(3) 0.10(3) 0.11(2) -0.04(2) -0.02(2) 0.05(2)
C30B 0.10(3) 0.10(3) 0.11(2) -0.04(2) -0.02(2) 0.05(2)
C31B 0.10(2) 0.08(3) 0.10(3) -0.05(2) -0.02(2) 0.05(2)
C32B 0.10(2) 0.08(3) 0.11(2) -0.04(2) -0.02(2) 0.05(2)
C33 0.07(3) 0.08(3) 0.09(3) -0.02(3) -0.01(2) 0.02(3)
C34 0.09(2) 0.14(3) 0.09(2) -0.03(2) 0.04(2) 0.00(2)
C35A 0.09(3) 0.14(4) 0.09(2) -0.03(2) 0.04(2) 0.00(3)
C36A 0.09(3) 0.14(3) 0.10(3) -0.03(2) 0.04(2) 0.00(2)
C37A 0.09(3) 0.15(4) 0.09(2) -0.03(2) 0.04(2) 0.00(3)
C35B 0.09(3) 0.14(3) 0.10(3) -0.03(2) 0.04(2) 0.00(2)
C36B 0.09(3) 0.15(4) 0.09(2) -0.03(2) 0.04(2) 0.00(3)
C37B 0.09(3) 0.14(4) 0.09(2) -0.03(2) 0.04(2) 0.00(3)
C38 0.10(3) 0.04(2) 0.08(3) -0.02(2) -0.02(3) -0.03(2)
C39 0.071(16) 0.060(15) 0.12(2) 0.041(15) -0.002(15) -0.027(13)
C40A 0.071(15) 0.055(15) 0.12(2) 0.045(14) 0.000(15) -0.029(13)
C41A 0.071(15) 0.055(15) 0.12(2) 0.045(14) 0.000(15) -0.029(13)
C42A 0.071(15) 0.055(15) 0.12(2) 0.045(14) 0.000(15) -0.029(13)
C40B 0.071(15) 0.055(15) 0.12(2) 0.045(14) 0.000(15) -0.029(13)
C41B 0.071(15) 0.055(15) 0.12(2) 0.045(14) 0.000(15) -0.029(13)
C42B 0.071(15) 0.055(15) 0.12(2) 0.045(14) 0.000(15) -0.029(13)
C43 0.09(3) 0.10(3) 0.014(14) 0.017(18) -0.003(17) 0.01(3)
C44A 0.12(2) 0.020(13) 0.14(3) -0.010(16) -0.08(2) 0.014(15)
C45A 0.11(2) 0.027(17) 0.14(3) -0.009(17) -0.08(2) 0.016(15)
C46A 0.12(2) 0.028(17) 0.15(3) -0.015(18) -0.07(2) 0.011(16)
C47A 0.12(2) 0.024(17) 0.15(3) -0.012(17) -0.07(2) 0.013(18)
C44B 0.12(2) 0.020(13) 0.14(3) -0.010(16) -0.08(2) 0.014(15)
C45B 0.12(2) 0.028(17) 0.15(3) -0.015(18) -0.07(2) 0.011(16)
C46B 0.12(2) 0.024(17) 0.15(3) -0.012(17) -0.07(2) 0.013(18)
C47B 0.11(2) 0.027(17) 0.14(3) -0.009(17) -0.08(2) 0.016(15)
C48 0.12(3) 0.12(2) 0.041(11) -0.038(12) 0.008(12) 0.03(2)
C49A 0.12(2) 0.126(16) 0.039(11) -0.039(11) 0.009(12) 0.033(15)
C50A 0.129(18) 0.129(16) 0.044(11) -0.043(11) 0.010(12) 0.032(15)
C51A 0.133(18) 0.136(16) 0.045(11) -0.045(11) 0.011(12) 0.029(15)
C52A 0.132(18) 0.143(19) 0.044(11) -0.044(12) 0.011(12) 0.030(16)
C53A 0.13(2) 0.15(2) 0.045(12) -0.043(13) 0.011(14) 0.030(17)
C49B 0.12(2) 0.126(16) 0.039(11) -0.039(11) 0.009(12) 0.033(15)
C50B 0.129(18) 0.129(16) 0.044(11) -0.043(11) 0.010(12) 0.032(15)
C51B 0.133(18) 0.136(16) 0.045(11) -0.045(11) 0.011(12) 0.029(15)
C52B 0.132(18) 0.143(19) 0.044(11) -0.044(12) 0.011(12) 0.030(16)
C53B 0.13(2) 0.15(2) 0.045(12) -0.043(13) 0.011(14) 0.030(17)
C54A 0.065(12) 0.148(18) 0.096(15) -0.019(15) -0.006(11) -0.033(13)
C55A 0.073(12) 0.160(16) 0.102(15) -0.017(14) -0.012(11) -0.042(13)
C56A 0.074(12) 0.167(16) 0.110(15) -0.014(14) -0.010(12) -0.045(12)
C57A 0.083(14) 0.171(17) 0.113(15) -0.010(15) -0.004(12) -0.040(13)
C58A 0.089(15) 0.174(18) 0.120(18) -0.008(16) 0.000(14) -0.042(14)
C59A 0.10(2) 0.173(19) 0.12(2) -0.008(18) -0.002(19) -0.042(17)
C54B 0.065(12) 0.148(18) 0.096(15) -0.019(15) -0.006(11) -0.033(13)
C55B 0.073(12) 0.160(16) 0.102(15) -0.017(14) -0.012(11) -0.042(13)
C56B 0.074(12) 0.167(16) 0.110(15) -0.014(14) -0.010(12) -0.045(12)
C57B 0.083(14) 0.171(17) 0.113(15) -0.010(15) -0.004(12) -0.040(13)
C58B 0.089(15) 0.174(18) 0.120(18) -0.008(16) 0.000(14) -0.042(14)
C59B 0.10(2) 0.173(19) 0.12(2) -0.008(18) -0.002(19) -0.042(17)
C60 0.11(2) 0.11(3) 0.13(2) 0.02(2) 0.046(19) 0.02(2)
C61 0.109(17) 0.11(2) 0.13(2) 0.026(18) 0.046(15) 0.017(16)
C62A 0.111(17) 0.111(18) 0.139(18) 0.028(17) 0.046(15) 0.020(15)
C63A 0.113(17) 0.115(18) 0.142(18) 0.031(16) 0.043(15) 0.019(15)
C64A 0.115(17) 0.116(19) 0.15(2) 0.033(18) 0.043(16) 0.020(16)
C65A 0.12(2) 0.116(19) 0.15(3) 0.034(18) 0.05(2) 0.020(16)
C62B 0.111(17) 0.111(18) 0.139(18) 0.028(17) 0.046(15) 0.020(15)
C63B 0.113(17) 0.115(18) 0.142(18) 0.031(16) 0.043(15) 0.019(15)
C64B 0.115(17) 0.116(19) 0.15(2) 0.033(18) 0.043(16) 0.020(16)
C65B 0.12(2) 0.116(19) 0.15(3) 0.034(18) 0.05(2) 0.020(16)
N1 0.07(2) 0.047(16) 0.033(13) -0.016(12) 0.008(13) -0.009(15)
N2 0.053(12) 0.11(2) 0.083(17) -0.030(16) -0.002(12) -0.014(14)
N3 0.051(17) 0.06(2) 0.063(19) -0.005(16) -0.008(14) 0.008(16)
O5 0.064(15) 0.063(15) 0.031(11) 0.014(10) -0.009(10) -0.004(12)
O6 0.027(11) 0.024(11) 0.12(2) -0.017(12) -0.006(12) -0.003(9)
O7 0.092(18) 0.029(11) 0.042(12) 0.010(9) 0.007(12) 0.019(12)
O8 0.040(11) 0.075(9) 0.055(12) 0.004(8) 0.025(9) 0.003(8)
O9 0.093(11) 0.070(13) 0.018(9) 0.010(9) -0.006(8) -0.012(10)
O10 0.064(15) 0.072(17) 0.042(12) -0.020(12) 0.021(11) -0.014(13)
N4A 0.060(12) 0.073(13) 0.059(11) -0.007(10) -0.025(10) 0.000(11)
O11A 0.054(11) 0.070(13) 0.055(10) -0.010(9) -0.031(9) -0.003(10)
O12A 0.061(12) 0.076(16) 0.067(15) -0.003(13) -0.022(10) 0.001(11)
O13A 0.071(14) 0.092(15) 0.063(13) 0.002(12) -0.017(11) 0.013(13)
N4B 0.060(12) 0.073(13) 0.059(11) -0.007(10) -0.025(10) 0.000(11)
O11B 0.054(11) 0.070(13) 0.055(10) -0.010(9) -0.031(9) -0.003(10)
O12B 0.061(12) 0.076(16) 0.067(15) -0.003(13) -0.022(10) 0.001(11)
O13B 0.071(14) 0.092(15) 0.063(13) 0.002(12) -0.017(11) 0.013(13)
O15 0.051(14) 0.059(16) 0.059(15) 0.026(13) -0.004(12) -0.001(12)
O16 0.064(18) 0.051(16) 0.12(2) 0.015(16) 0.021(17) 0.009(14)
O17 0.071(18) 0.068(18) 0.066(16) 0.021(14) -0.002(14) -0.031(15)
O18 0.042(12) 0.051(14) 0.053(13) 0.011(11) 0.014(10) 0.001(11)
O19 0.046(14) 0.043(14) 0.10(2) -0.012(13) -0.015(13) 0.014(11)
O20 0.067(18) 0.09(2) 0.12(2) -0.06(2) 0.044(17) -0.047(17)
O21 0.055(14) 0.050(14) 0.054(14) -0.017(11) -0.005(11) 0.007(12)
O22 0.078(17) 0.039(13) 0.041(12) -0.007(10) 0.005(12) 0.007(12)
O23 0.077(17) 0.032(12) 0.048(13) -0.007(10) 0.012(12) -0.001(12)
O24 0.09(2) 0.050(15) 0.072(17) -0.024(13) 0.037(15) -0.027(15)
O25 0.051(15) 0.065(17) 0.089(19) -0.029(15) -0.011(13) 0.013(14)
O26 0.028(12) 0.068(18) 0.12(2) -0.023(17) 0.020(13) 0.002(12)
O27 0.09(2) 0.066(18) 0.052(15) 0.013(13) 0.018(14) 0.000(16)
Co1 0.059(3) 0.041(2) 0.032(2) -0.0038(18) 0.0081(19) -0.001(2)
Co2 0.051(3) 0.054(3) 0.039(2) -0.005(2) -0.0038(19) -0.003(2)
Co3 0.057(3) 0.051(3) 0.049(3) -0.010(2) 0.008(2) 0.004(2)
Dy1 0.0482(9) 0.0448(9) 0.0511(9) -0.0036(7) 0.0119(7) -0.0016(7)
Dy2 0.0489(9) 0.0456(9) 0.0415(8) -0.0011(7) 0.0000(7) 0.0031(7)
Dy3 0.0491(8) 0.0381(8) 0.0381(7) 0.0004(7) 0.0068(6) 0.0005(7)
O3 0.058(13) 0.045(12) 0.020(9) 0.012(8) 0.016(8) 0.017(10)
O4 0.073(15) 0.042(12) 0.025(10) -0.020(9) -0.001(10) 0.004(11)
O1 0.047(12) 0.061(14) 0.017(9) 0.003(9) -0.005(8) 0.010(11)
O2 0.041(12) 0.049(13) 0.057(14) -0.026(11) -0.010(10) 0.018(10)
O14 0.12(2) 0.09(2) 0.035(13) 0.000(13) 0.002(14) -0.028(19)

loop_
_atom_type_symbol
_atom_type_description
_atom_type_scat_dispersion_real
_atom_type_scat_dispersion_imag
_atom_type_scat_source
C C 0.0033 0.0016 'International Tables Vol C Tables 4.2.6.8 and 6.1.1.4'
H H 0.0000 0.0000 'International Tables Vol C Tables 4.2.6.8 and 6.1.1.4'
N N 0.0061 0.0033 'International Tables Vol C Tables 4.2.6.8 and 6.1.1.4'
O O 0.0106 0.0060 'International Tables Vol C Tables 4.2.6.8 and 6.1.1.4'
Co Co 0.3494 0.9721 'International Tables Vol C Tables 4.2.6.8 and 6.1.1.4'
Dy Dy -0.1892 4.4098 'International Tables Vol C Tables 4.2.6.8 and 6.1.1.4'

loop_
_geom_angle_atom_site_label_1
_geom_angle_atom_site_label_2
_geom_angle_atom_site_label_3
_geom_angle
_geom_angle_site_symmetry_1
_geom_angle_site_symmetry_3
_geom_angle_publ_flag
C2A C1A O8 106(5) . . ?
C1A C2A N3 115(5) . . ?
N3 C3A C4A 105(5) . . ?
O9 C4A C3A 109(6) . . ?
C2B C1B O8 118(5) . . ?
C1B C2B N3 103(5) . . ?
N3 C3B C4B 106(5) . . ?
O9 C4B C3B 110(6) . . ?
C6A C5A O10 116(6) . . ?
C5A C6A N2 113(6) . . ?
C8A C7A N2 121(6) . . ?
O5 C8A C7A 107(6) . . ?
C6B C5B O10 107(6) . . ?
C5B C6B N2 116(7) . . ?
C8B C7B N2 109(6) . . ?
O5 C8B C7B 119(6) . . ?
O7 C9 C10 119(3) . . ?
C9 C10 N1 108(3) . . ?
C12 C11 O6 116(3) . . ?
C11 C12 N1 113(3) . . ?
O25 C13 O26 129(3) . . ?
O25 C13 C14B 116(5) . . ?
O26 C13 C14B 113(5) . . ?
O25 C13 C14A 111(4) . . ?
O26 C13 C14A 118(4) . . ?
C16A C14A C17A 111(3) . . ?
C16A C14A C15A 112(3) . . ?
C17A C14A C15A 112(3) . . ?
C16A C14A C13 105(6) . . ?
C17A C14A C13 107(5) . . ?
C15A C14A C13 110(5) . . ?
C13 C14B C15B 120(6) . . ?
C13 C14B C16B 115(7) . . ?
C15B C14B C16B 100(4) . . ?
C13 C14B C17B 119(6) . . ?
C15B C14B C17B 100(4) . . ?
C16B C14B C17B 100(4) . . ?
O24 C18 O23 129(4) . . ?
O24 C18 C19B 122(4) . . ?
O23 C18 C19B 108(4) . . ?
O24 C18 C19A 117(4) . . ?
O23 C18 C19A 114(4) . . ?
C18 C19A C20A 108(7) . . ?
C18 C19A C21A 111(6) . . ?
C20A C19A C21A 107(4) . . ?
C18 C19A C22A 117(6) . . ?
C20A C19A C22A 107(4) . . ?
C21A C19A C22A 107(3) . . ?
C21B C19B C20B 106(4) . . ?
C21B C19B C22B 106(4) . . ?
C20B C19B C22B 106(4) . . ?
C21B C19B C18 111(7) . . ?
C20B C19B C18 103(6) . . ?
C22B C19B C18 123(7) . . ?
O28A C23 O27 128(4) . . ?
O28B C23 O27 127(4) . . ?
O28A C23 C24A 114(5) . . ?
O27 C23 C24A 113(5) . . ?
O28B C23 C24B 124(5) . . ?
O27 C23 C24B 109(5) . . ?
C23 C24A C25A 117(7) . . ?
C23 C24A C26A 98(6) . . ?
C25A C24A C26A 112(3) . . ?
C23 C24A C27A 106(6) . . ?
C25A C24A C27A 112(3) . . ?
C26A C24A C27A 112(3) . . ?
C25B C24B C26B 101(4) . . ?
C25B C24B C27B 100(4) . . ?
C26B C24B C27B 101(4) . . ?
C25B C24B C23 124(7) . . ?
C26B C24B C23 109(6) . . ?
C27B C24B C23 118(6) . . ?
O22 C28 O21 132(4) . . ?
O22 C28 C29 117(3) . . ?
O21 C28 C29 110(4) . . ?
C31A C29 C32A 119(2) . . ?
C31A C29 C30A 119(2) . . ?
C32A C29 C30A 114.7(16) . . ?
C30B C29 C31B 116(3) . . ?
C30B C29 C32B 103(4) . . ?
C31B C29 C32B 104(4) . . ?
C30B C29 C28 110(4) . . ?
C31A C29 C28 115(4) . . ?
C32A C29 C28 92(4) . . ?
C30A C29 C28 88(4) . . ?
C31B C29 C28 113(4) . . ?
C32B C29 C28 111(4) . . ?
O20 C33 O19 121(4) . . ?
O20 C33 C34 124(4) . . ?
O19 C33 C34 115(4) . . ?
C37A C34 C36A 116(3) . . ?
C37B C34 C35B 105(4) . . ?
C37A C34 C35A 116.5(17) . . ?
C36A C34 C35A 110(4) . . ?
C37B C34 C36B 116(2) . . ?
C35B C34 C36B 113(3) . . ?
C37A C34 C33 95(5) . . ?
C37B C34 C33 106(5) . . ?
C36A C34 C33 109(5) . . ?
C35B C34 C33 116(5) . . ?
C35A C34 C33 107(5) . . ?
C36B C34 C33 100(5) . . ?
O17 C38 O18 129(4) . . ?
O17 C38 C39 117(4) . . ?
O18 C38 C39 114(4) . . ?
C41B C39 C42B 110(3) . . ?
C41B C39 C40B 113(2) . . ?
C42B C39 C40B 113(2) . . ?
C41A C39 C42A 112(2) . . ?
C41A C39 C40A 111(3) . . ?
C42A C39 C40A 107(3) . . ?
C41B C39 C38 110(4) . . ?
C42B C39 C38 109(4) . . ?
C40B C39 C38 103(4) . . ?
C41A C39 C38 105(4) . . ?
C42A C39 C38 108(4) . . ?
C40A C39 C38 113(4) . . ?
O15 C43 O16 133(4) . . ?
O15 C43 C44A 114(4) . . ?
O16 C43 C44A 113(4) . . ?
O15 C43 C44B 123(4) . . ?
O16 C43 C44B 101(4) . . ?
C43 C44A C47A 94(4) . . ?
C43 C44A C45A 114(5) . . ?
C47A C44A C45A 114(3) . . ?
C43 C44A C46A 104(5) . . ?
C47A C44A C46A 114(3) . . ?
C45A C44A C46A 114(3) . . ?
C45B C44B C46B 112(3) . . ?
C45B C44B C47B 112(3) . . ?
C46B C44B C47B 112(3) . . ?
C45B C44B C43 106(4) . . ?
C46B C44B C43 84(4) . . ?
C47B C44B C43 126(5) . . ?
N1 C48 C49A 117(5) . . ?
N1 C48 C49B 119(5) . . ?
C48 C49A C50A 103(5) . . ?
C51A C50A C49A 124(10) . . ?
C52A C51A C50A 115(6) . . ?
C53A C52A C51A 113(3) . . ?
C48 C49B C50B 114(6) . . ?
C51B C50B C49B 116(8) . . ?
C50B C51B C52B 125(7) . . ?
C51B C52B C53B 102(6) . . ?
N2 C54A C55A 120(7) . . ?
C56A C55A C54A 97(6) . . ?
C55A C56A C57A 93(7) . . ?
C58A C57A C56A 111(3) . . ?
C57A C58A C59A 113(3) . . ?
N2 C54B C55B 124(6) . . ?
C54B C55B C56B 132(8) . . ?
C55B C56B C57B 110(7) . . ?
C58B C57B C56B 113(3) . . ?
C57B C58B C59B 101(8) . . ?
C61 C60 N3 125(5) . . ?
C60 C61 C62B 121(6) . . ?
C60 C61 C62A 117(6) . . ?
C61 C62A C63A 107(7) . . ?
C62A C63A C64A 99(9) . . ?
C65A C64A C63A 126(9) . . ?
C61 C62B C63B 109(6) . . ?
C62B C63B C64B 91(7) . . ?
C63B C64B C65B 77(8) . . ?
C48 N1 C10 110(3) . . ?
C48 N1 C12 113(3) . . ?
C10 N1 C12 110(3) . . ?
C48 N1 Co1 116(2) . . ?
C10 N1 Co1 105(2) . . ?
C12 N1 Co1 101(2) . . ?
C54A N2 C6A 107(9) . . ?
C54B N2 C6B 139(9) . . ?
C54A N2 C7A 117(8) . . ?
C6A N2 C7A 101(6) . . ?
C54B N2 C7B 104(8) . . ?
C6B N2 C7B 94(6) . . ?
C54B N2 Co2 110(4) . . ?
C6B N2 Co2 101(4) . . ?
C7B N2 Co2 102(4) . . ?
C2A N3 C3A 107(5) . . ?
C2A N3 C60 109(4) . . ?
C3B N3 C60 118(6) . . ?
C3A N3 C60 105(6) . . ?
C3B N3 C2B 109(5) . . ?
C60 N3 C2B 97(3) . . ?
C3B N3 Co3 109(4) . . ?
C60 N3 Co3 118(3) . . ?
C2B N3 Co3 103(2) . . ?
C8B O5 Co2 110(4) . . ?
C8B O5 Dy2 140(4) . . ?
Co2 O5 Dy2 104.7(8) . . ?
C11 O6 Co1 108(2) . . ?
C11 O6 Dy2 133.7(18) . . ?
Co1 O6 Dy2 110.9(13) . . ?
C9 O7 Co1 113.8(18) . . ?
C9 O7 Dy1 142.6(19) . . ?
Co1 O7 Dy1 101.8(9) . . ?
C1B O8 Co3 109(2) . . ?
C1B O8 Dy1 142(3) . . ?
Co3 O8 Dy1 106.0(9) . . ?
C4B O9 Co3 106(3) . . ?
C4B O9 Dy3 143(3) . . ?
Co3 O9 Dy3 102.4(9) . . ?
C5B O10 Co2 115(3) . . ?
C5B O10 Dy3 142(3) . . ?
Co2 O10 Dy3 102.6(9) . . ?
O11A N4A O13A 119(3) . . ?
O11A N4A O12A 118(2) . . ?
O13A N4A O12A 118(2) . . ?
O11B N4B O13B 121.3(14) . . ?
O11B N4B O12B 119.4(14) . . ?
O13B N4B O12B 119.1(13) . . ?
N4B O11B Dy3 127(3) . . ?
C43 O15 Co3 124(3) . . ?
C43 O16 Dy3 130(3) . . ?
C38 O17 Dy3 131(3) . . ?
C38 O18 Co2 128(2) . . ?
C33 O19 Co2 127(3) . . ?
C33 O20 Dy2 140(3) . . ?
C28 O21 Dy2 128(2) . . ?
C28 O22 Co1 125(3) . . ?
C18 O23 Co1 127(2) . . ?
C18 O24 Dy1 130(2) . . ?
C13 O25 Dy1 130(2) . . ?
C13 O26 Co3 128(2) . . ?
C23 O27 Dy1 130(2) . . ?
O6 Co1 O7 91.3(10) . . ?
O6 Co1 O23 175.4(11) . . ?
O7 Co1 O23 91.1(10) . . ?
O6 Co1 O22 91.6(10) . . ?
O7 Co1 O22 176.9(11) . . ?
O23 Co1 O22 86.0(10) . . ?
O6 Co1 O4 83.2(11) . . ?
O7 Co1 O4 85.5(9) . . ?
O23 Co1 O4 93.1(9) . . ?
O22 Co1 O4 95.7(9) . . ?
O6 Co1 N1 92.3(12) . . ?
O7 Co1 N1 86.1(11) . . ?
O23 Co1 N1 91.8(11) . . ?
O22 Co1 N1 93.0(11) . . ?
O4 Co1 N1 170.4(11) . . ?
O6 Co1 Dy1 93.1(8) . . ?
O7 Co1 Dy1 44.3(6) . . ?
O23 Co1 Dy1 85.9(7) . . ?
O22 Co1 Dy1 136.3(7) . . ?
O4 Co1 Dy1 42.1(7) . . ?
N1 Co1 Dy1 130.2(9) . . ?
O6 Co1 Dy2 37.5(9) . . ?
O7 Co1 Dy2 96.4(7) . . ?
O23 Co1 Dy2 138.2(7) . . ?
O22 Co1 Dy2 86.5(7) . . ?
O4 Co1 Dy2 47.0(7) . . ?
N1 Co1 Dy2 129.6(8) . . ?
Dy1 Co1 Dy2 71.90(9) . . ?
O3 Co2 O18 90.5(7) . . ?
O3 Co2 O5 87.3(9) . . ?
O18 Co2 O5 175.2(10) . . ?
O3 Co2 O10 86.3(9) . . ?
O18 Co2 O10 91.7(10) . . ?
O5 Co2 O10 92.4(11) . . ?
O3 Co2 O19 95.0(9) . . ?
O18 Co2 O19 86.7(10) . . ?
O5 Co2 O19 89.2(11) . . ?
O10 Co2 O19 178.0(11) . . ?
O3 Co2 N2 172.8(12) . . ?
O18 Co2 N2 90.7(14) . . ?
O5 Co2 N2 92.0(14) . . ?
O10 Co2 N2 86.6(12) . . ?
O19 Co2 N2 92.2(13) . . ?
O3 Co2 Dy3 44.4(6) . . ?
O18 Co2 Dy3 84.6(7) . . ?
O5 Co2 Dy3 96.8(7) . . ?
O10 Co2 Dy3 42.7(7) . . ?
O19 Co2 Dy3 138.2(8) . . ?
N2 Co2 Dy3 128.7(11) . . ?
O3 Co2 Dy2 46.5(6) . . ?
O18 Co2 Dy2 135.1(6) . . ?
O5 Co2 Dy2 41.8(6) . . ?
O10 Co2 Dy2 96.3(7) . . ?
O19 Co2 Dy2 85.6(7) . . ?
N2 Co2 Dy2 133.7(13) . . ?
Dy3 Co2 Dy2 72.60(10) . . ?
O15 Co3 O2 91.4(10) . . ?
O15 Co3 N3 95.3(13) . . ?
O2 Co3 N3 172.3(11) . . ?
O15 Co3 O8 172.4(11) . . ?
O2 Co3 O8 86.3(9) . . ?
N3 Co3 O8 87.5(12) . . ?
O15 Co3 O26 85.0(12) . . ?
O2 Co3 O26 91.8(10) . . ?
N3 Co3 O26 92.4(12) . . ?
O8 Co3 O26 87.8(11) . . ?
O15 Co3 O9 94.1(10) . . ?
O2 Co3 O9 87.0(9) . . ?
N3 Co3 O9 88.9(11) . . ?
O8 Co3 O9 92.9(10) . . ?
O26 Co3 O9 178.5(11) . . ?
O15 Co3 Dy3 86.0(8) . . ?
O2 Co3 Dy3 46.0(6) . . ?
N3 Co3 Dy3 130.8(9) . . ?
O8 Co3 Dy3 97.5(6) . . ?
O26 Co3 Dy3 136.5(8) . . ?
O9 Co3 Dy3 42.2(7) . . ?
O15 Co3 Dy1 136.1(8) . . ?
O2 Co3 Dy1 46.7(6) . . ?
N3 Co3 Dy1 127.5(10) . . ?
O8 Co3 Dy1 40.1(6) . . ?
O26 Co3 Dy1 84.1(8) . . ?
O9 Co3 Dy1 95.6(8) . . ?
Dy3 Co3 Dy1 73.52(10) . . ?
O8 Dy1 O4 141.6(8) . . ?
O8 Dy1 O7 143.8(7) . . ?
O4 Dy1 O7 67.7(7) . . ?
O8 Dy1 O1 82.2(8) . . ?
O4 Dy1 O1 71.2(7) . . ?
O7 Dy1 O1 94.8(8) . . ?
O8 Dy1 O24 124.1(9) . . ?
O4 Dy1 O24 73.9(9) . . ?
O7 Dy1 O24 77.2(8) . . ?
O1 Dy1 O24 144.6(9) . . ?
O8 Dy1 O27 75.6(9) . . ?
O4 Dy1 O27 76.3(8) . . ?
O7 Dy1 O27 140.6(8) . . ?
O1 Dy1 O27 88.1(7) . . ?
O24 Dy1 O27 78.0(9) . . ?
O8 Dy1 O25 76.1(9) . . ?
O4 Dy1 O25 141.1(8) . . ?
O7 Dy1 O25 83.8(9) . . ?
O1 Dy1 O25 139.9(8) . . ?
O24 Dy1 O25 74.3(10) . . ?
O27 Dy1 O25 117.8(10) . . ?
O8 Dy1 O2 68.2(8) . . ?
O4 Dy1 O2 122.3(7) . . ?
O7 Dy1 O2 77.3(6) . . ?
O1 Dy1 O2 67.6(7) . . ?
O24 Dy1 O2 140.2(9) . . ?
O27 Dy1 O2 138.3(7) . . ?
O25 Dy1 O2 73.0(8) . . ?
O8 Dy1 Co1 168.2(6) . . ?
O4 Dy1 Co1 34.5(5) . . ?
O7 Dy1 Co1 33.8(5) . . ?
O1 Dy1 Co1 86.5(5) . . ?
O24 Dy1 Co1 67.5(6) . . ?
O27 Dy1 Co1 107.6(7) . . ?
O25 Dy1 Co1 111.0(6) . . ?
O2 Dy1 Co1 104.3(5) . . ?
O8 Dy1 Co3 33.9(6) . . ?
O4 Dy1 Co3 146.5(5) . . ?
O7 Dy1 Co3 110.3(4) . . ?
O1 Dy1 Co3 75.8(5) . . ?
O24 Dy1 Co3 139.5(7) . . ?
O27 Dy1 Co3 108.5(6) . . ?
O25 Dy1 Co3 67.4(6) . . ?
O2 Dy1 Co3 34.7(5) . . ?
Co1 Dy1 Co3 138.92(13) . . ?
O8 Dy1 Dy2 115.7(6) . . ?
O4 Dy1 Dy2 36.2(5) . . ?
O7 Dy1 Dy2 75.1(6) . . ?
O1 Dy1 Dy2 35.5(5) . . ?
O24 Dy1 Dy2 110.1(7) . . ?
O27 Dy1 Dy2 85.4(6) . . ?
O25 Dy1 Dy2 156.5(7) . . ?
O2 Dy1 Dy2 92.0(5) . . ?
Co1 Dy1 Dy2 54.29(9) . . ?
Co3 Dy1 Dy2 110.25(10) . . ?
O8 Dy1 Dy3 75.4(6) . . ?
O4 Dy1 Dy3 94.7(5) . . ?
O7 Dy1 Dy3 82.6(5) . . ?
O1 Dy1 Dy3 33.2(5) . . ?
O24 Dy1 Dy3 159.4(6) . . ?
O27 Dy1 Dy3 116.7(6) . . ?
O25 Dy1 Dy3 107.7(7) . . ?
O2 Dy1 Dy3 34.7(5) . . ?
Co1 Dy1 Dy3 93.26(9) . . ?
Co3 Dy1 Dy3 52.84(9) . . ?
Dy2 Dy1 Dy3 59.86(4) . . ?
O6 Dy2 O5 145.7(8) . . ?
O6 Dy2 O20 87.0(10) . . ?
O5 Dy2 O20 74.6(9) . . ?
O6 Dy2 O21 77.5(8) . . ?
O5 Dy2 O21 123.9(8) . . ?
O20 Dy2 O21 76.4(10) . . ?
O6 Dy2 O1 94.3(7) . . ?
O5 Dy2 O1 83.4(8) . . ?
O20 Dy2 O1 141.4(10) . . ?
O21 Dy2 O1 141.5(8) . . ?
O6 Dy2 O14 139.7(8) . . ?
O5 Dy2 O14 74.4(8) . . ?
O20 Dy2 O14 117.8(11) . . ?
O21 Dy2 O14 78.4(8) . . ?
O1 Dy2 O14 85.0(8) . . ?
O6 Dy2 O4 65.6(7) . . ?
O5 Dy2 O4 141.0(7) . . ?
O20 Dy2 O4 143.4(8) . . ?
O21 Dy2 O4 74.5(7) . . ?
O1 Dy2 O4 68.1(7) . . ?
O14 Dy2 O4 77.1(7) . . ?
O6 Dy2 O3 81.6(7) . . ?
O5 Dy2 O3 65.5(7) . . ?
O20 Dy2 O3 73.2(10) . . ?
O21 Dy2 O3 143.8(7) . . ?
O1 Dy2 O3 68.9(7) . . ?
O14 Dy2 O3 133.8(7) . . ?
O4 Dy2 O3 122.4(7) . . ?
O6 Dy2 Co1 31.6(6) . . ?
O5 Dy2 Co1 168.6(6) . . ?
O20 Dy2 Co1 112.1(7) . . ?
O21 Dy2 Co1 67.4(5) . . ?
O1 Dy2 Co1 85.9(5) . . ?
O14 Dy2 Co1 108.6(6) . . ?
O4 Dy2 Co1 35.0(4) . . ?
O3 Dy2 Co1 106.8(4) . . ?
O6 Dy2 Co2 112.4(6) . . ?
O5 Dy2 Co2 33.5(5) . . ?
O20 Dy2 Co2 66.0(7) . . ?
O21 Dy2 Co2 139.9(6) . . ?
O1 Dy2 Co2 78.1(5) . . ?
O14 Dy2 Co2 106.9(6) . . ?
O4 Dy2 Co2 145.6(5) . . ?
O3 Dy2 Co2 32.6(4) . . ?
Co1 Dy2 Co2 139.40(12) . . ?
O6 Dy2 Dy1 73.5(6) . . ?
O5 Dy2 Dy1 116.8(6) . . ?
O20 Dy2 Dy1 158.2(9) . . ?
O21 Dy2 Dy1 107.7(6) . . ?
O1 Dy2 Dy1 35.4(5) . . ?
O14 Dy2 Dy1 83.8(6) . . ?
O4 Dy2 Dy1 33.2(5) . . ?
O3 Dy2 Dy1 94.1(5) . . ?
Co1 Dy2 Dy1 53.81(8) . . ?
Co2 Dy2 Dy1 112.37(10) . . ?
O6 Dy2 Dy3 83.9(5) . . ?
O5 Dy2 Dy3 75.0(6) . . ?
O20 Dy2 Dy3 108.1(9) . . ?
O21 Dy2 Dy3 160.6(5) . . ?
O1 Dy2 Dy3 34.3(5) . . ?
O14 Dy2 Dy3 113.9(6) . . ?
O4 Dy2 Dy3 93.1(5) . . ?
O3 Dy2 Dy3 34.9(4) . . ?
Co1 Dy2 Dy3 93.87(9) . . ?
Co2 Dy2 Dy3 53.43(9) . . ?
Dy1 Dy2 Dy3 61.17(4) . . ?
O9 Dy3 O10 83.5(8) . . ?
O9 Dy3 O11B 133.1(11) . . ?
O10 Dy3 O11B 142.3(9) . . ?
O9 Dy3 O17 123.1(10) . . ?
O10 Dy3 O17 75.3(9) . . ?
O11B Dy3 O17 75.7(14) . . ?
O9 Dy3 O16 73.9(9) . . ?
O10 Dy3 O16 119.9(10) . . ?
O11B Dy3 O16 72.6(19) . . ?
O17 Dy3 O16 72.5(10) . . ?
O9 Dy3 O1 80.1(8) . . ?
O10 Dy3 O1 83.1(8) . . ?
O11B Dy3 O1 108.6(18) . . ?
O17 Dy3 O1 145.2(9) . . ?
O16 Dy3 O1 142.2(8) . . ?
O9 Dy3 O3 139.9(7) . . ?
O10 Dy3 O3 66.6(7) . . ?
O11B Dy3 O3 83.2(14) . . ?
O17 Dy3 O3 75.9(9) . . ?
O16 Dy3 O3 144.0(8) . . ?
O1 Dy3 O3 70.6(6) . . ?
O9 Dy3 O2 69.7(8) . . ?
O10 Dy3 O2 143.5(8) . . ?
O11B Dy3 O2 71.3(7) . . ?
O17 Dy3 O2 140.1(9) . . ?
O16 Dy3 O2 76.7(8) . . ?
O1 Dy3 O2 68.7(7) . . ?
O3 Dy3 O2 120.7(6) . . ?
O9 Dy3 Co2 116.2(6) . . ?
O10 Dy3 Co2 34.7(5) . . ?
O11B Dy3 Co2 110.7(10) . . ?
O17 Dy3 Co2 67.8(7) . . ?
O16 Dy3 Co2 137.4(7) . . ?
O1 Dy3 Co2 78.9(5) . . ?
O3 Dy3 Co2 32.6(4) . . ?
O2 Dy3 Co2 145.7(4) . . ?
O9 Dy3 Co3 35.5(6) . . ?
O10 Dy3 Co3 117.7(5) . . ?
O11B Dy3 Co3 100.0(7) . . ?
O17 Dy3 Co3 137.7(7) . . ?
O16 Dy3 Co3 66.2(7) . . ?
O1 Dy3 Co3 76.7(5) . . ?
O3 Dy3 Co3 146.3(4) . . ?
O2 Dy3 Co3 35.1(5) . . ?
Co2 Dy3 Co3 145.51(13) . . ?
O9 Dy3 Dy2 112.5(6) . . ?
O10 Dy3 Dy2 75.5(6) . . ?
O11B Dy3 Dy2 93.7(18) . . ?
O17 Dy3 Dy2 112.1(7) . . ?
O16 Dy3 Dy2 164.4(8) . . ?
O1 Dy3 Dy2 34.7(5) . . ?
O3 Dy3 Dy2 36.3(4) . . ?
O2 Dy3 Dy2 91.9(4) . . ?
Co2 Dy3 Dy2 53.97(9) . . ?
Co3 Dy3 Dy2 110.15(10) . . ?
O9 Dy3 Dy1 75.0(6) . . ?
O10 Dy3 Dy1 114.8(6) . . ?
O11B Dy3 Dy1 88.0(14) . . ?
O17 Dy3 Dy1 161.2(7) . . ?
O16 Dy3 Dy1 111.8(7) . . ?
O1 Dy3 Dy1 33.4(5) . . ?
O3 Dy3 Dy1 93.3(4) . . ?
O2 Dy3 Dy1 35.6(5) . . ?
Co2 Dy3 Dy1 110.77(10) . . ?
Co3 Dy3 Dy1 53.63(9) . . ?
Dy2 Dy3 Dy1 58.97(4) . . ?
Co2 O3 Dy3 103.0(8) . . ?
Co2 O3 Dy2 100.9(7) . . ?
Dy3 O3 Dy2 108.7(7) . . ?
Co1 O4 Dy1 103.4(9) . . ?
Co1 O4 Dy2 98.0(9) . . ?
Dy1 O4 Dy2 110.5(8) . . ?
Dy3 O1 Dy1 113.5(7) . . ?
Dy3 O1 Dy2 111.0(8) . . ?
Dy1 O1 Dy2 109.1(8) . . ?
Co3 O2 Dy3 98.9(8) . . ?
Co3 O2 Dy1 98.6(10) . . ?
Dy3 O2 Dy1 109.7(7) . . ?

loop_
_geom_bond_atom_site_label_1
_geom_bond_atom_site_label_2
_geom_bond_distance
_geom_bond_site_symmetry_2
_geom_bond_publ_flag
C1A C2A 1.40(5) . ?
C1A O8 1.60(8) . ?
C2A N3 1.43(7) . ?
C3A N3 1.50(6) . ?
C3A C4A 1.53(6) . ?
C4A O9 1.44(4) . ?
C1B C2B 1.40(6) . ?
C1B O8 1.42(7) . ?
C2B N3 1.67(8) . ?
C3B N3 1.50(6) . ?
C3B C4B 1.53(6) . ?
C4B O9 1.45(4) . ?
C5A C6A 1.39(7) . ?
C5A O10 1.41(5) . ?
C6A N2 1.55(7) . ?
C7A C8A 1.51(7) . ?
C7A N2 1.64(6) . ?
C8A O5 1.39(5) . ?
C5B C6B 1.39(7) . ?
C5B O10 1.41(5) . ?
C6B N2 1.55(7) . ?
C7B C8B 1.51(7) . ?
C7B N2 1.64(6) . ?
C8B O5 1.39(5) . ?
C9 O7 1.34(3) . ?
C9 C10 1.37(5) . ?
C10 N1 1.59(5) . ?
C11 C12 1.39(5) . ?
C11 O6 1.41(4) . ?
C12 N1 1.62(5) . ?
C13 O25 1.22(5) . ?
C13 O26 1.23(5) . ?
C13 C14B 1.30(8) . ?
C13 C14A 1.67(8) . ?
C14A C16A 1.46(6) . ?
C14A C17A 1.46(6) . ?
C14A C15A 1.46(6) . ?
C14B C15B 1.62(7) . ?
C14B C16B 1.62(7) . ?
C14B C17B 1.62(7) . ?
C18 O24 1.22(5) . ?
C18 O23 1.29(4) . ?
C18 C19B 1.54(6) . ?
C18 C19A 1.54(6) . ?
C19A C20A 1.60(7) . ?
C19A C21A 1.60(7) . ?
C19A C22A 1.60(7) . ?
C19B C21B 1.46(7) . ?
C19B C20B 1.46(7) . ?
C19B C22B 1.46(7) . ?
C23 O28A 1.23(5) . ?
C23 O28B 1.23(5) . ?
C23 O27 1.30(5) . ?
C23 C24A 1.60(6) . ?
C23 C24B 1.60(6) . ?
C24A C25A 1.64(8) . ?
C24A C26A 1.64(8) . ?
C24A C27A 1.64(8) . ?
C24B C25B 1.55(7) . ?
C24B C26B 1.55(8) . ?
C24B C27B 1.56(7) . ?
C28 O22 1.19(5) . ?
C28 O21 1.33(4) . ?
C28 C29 1.60(6) . ?
C29 C30B 1.48(4) . ?
C29 C31A 1.48(4) . ?
C29 C32A 1.48(4) . ?
C29 C30A 1.49(4) . ?
C29 C31B 1.49(4) . ?
C29 C32B 1.49(4) . ?
C33 O20 1.22(5) . ?
C33 O19 1.35(5) . ?
C33 C34 1.58(6) . ?
C34 C37A 1.49(4) . ?
C34 C37B 1.49(4) . ?
C34 C36A 1.49(4) . ?
C34 C35B 1.49(4) . ?
C34 C35A 1.49(4) . ?
C34 C36B 1.49(4) . ?
C38 O17 1.23(5) . ?
C38 O18 1.25(5) . ?
C38 C39 1.68(5) . ?
C39 C41B 1.44(3) . ?
C39 C42B 1.44(3) . ?
C39 C40B 1.44(3) . ?
C39 C41A 1.45(3) . ?
C39 C42A 1.45(3) . ?
C39 C40A 1.45(3) . ?
C43 O15 1.16(5) . ?
C43 O16 1.27(5) . ?
C43 C44A 1.59(10) . ?
C43 C44B 1.84(9) . ?
C44A C47A 1.66(5) . ?
C44A C45A 1.66(5) . ?
C44A C46A 1.67(5) . ?
C44B C45B 1.79(6) . ?
C44B C46B 1.80(6) . ?
C44B C47B 1.80(6) . ?
C48 N1 1.44(5) . ?
C48 C49A 1.498(16) . ?
C48 C49B 1.499(16) . ?
C49A C50A 1.500(14) . ?
C50A C51A 1.499(14) . ?
C51A C52A 1.498(13) . ?
C52A C53A 1.496(14) . ?
C49B C50B 1.500(14) . ?
C50B C51B 1.499(14) . ?
C51B C52B 1.50(2) . ?
C52B C53B 1.50(2) . ?
C54A N2 1.44(6) . ?
C54A C55A 1.504(14) . ?
C55A C56A 1.503(14) . ?
C56A C57A 1.504(14) . ?
C57A C58A 1.502(14) . ?
C58A C59A 1.503(14) . ?
C54B N2 1.44(6) . ?
C54B C55B 1.501(14) . ?
C55B C56B 1.503(14) . ?
C56B C57B 1.503(14) . ?
C57B C58B 1.502(14) . ?
C58B C59B 1.502(14) . ?
C60 C61 1.41(6) . ?
C60 N3 1.51(6) . ?
C61 C62B 1.61(8) . ?
C61 C62A 1.61(8) . ?
C62A C63A 1.66(5) . ?
C63A C64A 1.67(5) . ?
C64A C65A 1.67(5) . ?
C62B C63B 1.66(5) . ?
C63B C64B 1.67(5) . ?
C64B C65B 1.67(5) . ?
N1 Co1 1.96(3) . ?
N2 Co2 1.96(3) . ?
N3 Co3 1.92(3) . ?
O5 Co2 1.89(2) . ?
O5 Dy2 2.28(2) . ?
O6 Co1 1.85(2) . ?
O6 Dy2 2.15(3) . ?
O7 Co1 1.866(19) . ?
O7 Dy1 2.34(2) . ?
O8 Co3 1.92(3) . ?
O8 Dy1 2.22(2) . ?
O9 Co3 1.95(2) . ?
O9 Dy3 2.26(2) . ?
O10 Co2 1.91(2) . ?
O10 Dy3 2.28(2) . ?
N4A O11A 1.17(3) . ?
N4A O13A 1.18(3) . ?
N4A O12A 1.18(3) . ?
N4B O11B 1.34(2) . ?
N4B O13B 1.35(2) . ?
N4B O12B 1.36(2) . ?
O11B Dy3 2.32(2) . ?
O15 Co3 1.91(2) . ?
O16 Dy3 2.33(3) . ?
O17 Dy3 2.33(2) . ?
O18 Co2 1.88(2) . ?
O19 Co2 1.92(3) . ?
O20 Dy2 2.29(3) . ?
O21 Dy2 2.34(2) . ?
O22 Co1 1.91(2) . ?
O23 Co1 1.87(2) . ?
O24 Dy1 2.37(2) . ?
O25 Dy1 2.41(2) . ?
O26 Co3 1.94(3) . ?
O27 Dy1 2.39(2) . ?
Co1 O4 1.910(18) . ?
Co1 Dy1 3.279(4) . ?
Co1 Dy2 3.299(5) . ?
Co2 O3 1.814(18) . ?
Co2 Dy3 3.281(5) . ?
Co2 Dy2 3.304(5) . ?
Co3 O2 1.909(19) . ?
Co3 Dy3 3.282(5) . ?
Co3 Dy1 3.316(5) . ?
Dy1 O4 2.26(2) . ?
Dy1 O1 2.37(2) . ?
Dy1 O2 2.44(2) . ?
Dy1 Dy2 3.862(2) . ?
Dy1 Dy3 3.949(2) . ?
Dy2 O1 2.37(2) . ?
Dy2 O14 2.39(2) . ?
Dy2 O4 2.44(2) . ?
Dy2 O3 2.439(17) . ?
Dy2 Dy3 3.898(2) . ?
Dy3 O1 2.35(2) . ?
Dy3 O3 2.356(19) . ?
Dy3 O2 2.39(2) . ?
